data_7039638
loop_
_publ_author_name
'Nakanishi, Yusuke'
'Ishida, Yutaka'
'Kawaguchi, Hiroyuki'

_publ_section_title
;
 Synthesis and reactions of a zirconium naphthalene complex bearing a
 tetraanionic C-capped triaryloxide ligand.
;
_journal_issue 40
_journal_name_full 'Dalton transactions (Cambridge, England : 2003)'
_journal_page_first 15879
_journal_page_last 15885
_journal_paper_doi 10.1039/c6dt01848c
_journal_volume 45
_journal_year 2016
_chemical_formula_moiety 'C65 H90 K2 O5 Zr, 0.5(C5 H12), 0.5(C4 H8 O)'
_chemical_formula_sum 'C69.5 H100 K2 O5.5 Zr'
_chemical_formula_weight 1192.91
_space_group_crystal_system monoclinic
_space_group_IT_number 14
_space_group_name_Hall '-P 2yn'
_space_group_name_H-M_alt 'P 1 21/n 1'
_symmetry_space_group_name_Hall '-P 2yn'
_symmetry_space_group_name_H-M 'P 1 21/n 1'
_atom_sites_solution_hydrogens geom
_audit_creation_method SHELXL-2014/7
_audit_update_record
;
2016-05-09 deposited with the CCDC.
2016-06-10 downloaded from the CCDC.
;
_cell_angle_alpha 90
_cell_angle_beta 95.581(2)
_cell_angle_gamma 90
_cell_formula_units_Z 8
_cell_length_a 22.405(4)
_cell_length_b 17.330(3)
_cell_length_c 35.658(7)
_cell_measurement_reflns_used 18662
_cell_measurement_temperature 123(2)
_cell_measurement_theta_max 27.4778
_cell_measurement_theta_min 3.0034
_cell_volume 13780(4)
_computing_cell_refinement 'CrystalClear (Rigaku Inc., 2009)'
_computing_data_collection 'CrystalClear (Rigaku Inc., 2009)'
_computing_data_reduction 'CrystalClear (Rigaku Inc., 2009)'
_computing_molecular_graphics 'Yadokari-XG 2009 (Wakita Nemoto et al., 2009)'
_computing_publication_material 'Yadokari-XG 2009 (Wakita Nemoto et al., 2009)'
_computing_structure_refinement 'SHELXL-2013 (Sheldrick, 2013)'
_computing_structure_solution 'SHELXS-97 (Sheldrick, 1990)'
_diffrn_ambient_temperature 123(2)
_diffrn_detector_area_resol_mean 28.5714
_diffrn_measured_fraction_theta_full 0.998
_diffrn_measured_fraction_theta_max 0.997
_diffrn_measurement_device_type 'Rigaku Saturn724+ CCD'
_diffrn_measurement_method dtproprofit.ref
_diffrn_radiation_type MoK\a
_diffrn_radiation_wavelength 0.71075
_diffrn_reflns_av_R_equivalents 0.0694
_diffrn_reflns_av_unetI/netI 0.0602
_diffrn_reflns_Laue_measured_fraction_full 0.998
_diffrn_reflns_Laue_measured_fraction_max 0.997
_diffrn_reflns_limit_h_max 29
_diffrn_reflns_limit_h_min -28
_diffrn_reflns_limit_k_max 22
_diffrn_reflns_limit_k_min -22
_diffrn_reflns_limit_l_max 46
_diffrn_reflns_limit_l_min -46
_diffrn_reflns_number 148879
_diffrn_reflns_point_group_measured_fraction_full 0.998
_diffrn_reflns_point_group_measured_fraction_max 0.997
_diffrn_reflns_theta_full 25.242
_diffrn_reflns_theta_max 27.469
_diffrn_reflns_theta_min 2.998
_diffrn_source 'Rotationg Anode'
_exptl_absorpt_coefficient_mu 0.326
_exptl_absorpt_correction_T_max 1.0000
_exptl_absorpt_correction_T_min 0.9105
_exptl_absorpt_correction_type multi-scan
_exptl_absorpt_process_details '(REQAB; Jacobson, 1998)'
_exptl_crystal_colour Yellow
_exptl_crystal_density_diffrn 1.150
_exptl_crystal_density_meas ?
_exptl_crystal_description Chip
_exptl_crystal_F_000 5112
_exptl_crystal_size_max 0.200
_exptl_crystal_size_mid 0.180
_exptl_crystal_size_min 0.160
_refine_diff_density_max 1.484
_refine_diff_density_min -0.675
_refine_diff_density_rms 0.078
_refine_ls_extinction_method none
_refine_ls_goodness_of_fit_ref 0.950
_refine_ls_hydrogen_treatment constr
_refine_ls_matrix_type full
_refine_ls_number_parameters 1478
_refine_ls_number_reflns 31474
_refine_ls_number_restraints 670
_refine_ls_restrained_S_all 0.955
_refine_ls_R_factor_all 0.1058
_refine_ls_R_factor_gt 0.0893
_refine_ls_shift/su_max 0.003
_refine_ls_shift/su_mean 0.000
_refine_ls_structure_factor_coef Fsqd
_refine_ls_weighting_details 'w=1/[\s^2^(Fo^2^)+(0.1454P)^2^+35.1542P] where P=(Fo^2^+2Fc^2^)/3'
_refine_ls_weighting_scheme calc
_refine_ls_wR_factor_gt 0.2401
_refine_ls_wR_factor_ref 0.2563
_reflns_Friedel_coverage 0.000
_reflns_number_gt 26351
_reflns_number_total 31474
_reflns_threshold_expression 'I > 2\s(I)'
_cod_data_source_file c6dt01848c2.cif
_cod_data_source_block shelx
_cod_depositor_comments
;
The following automatic conversions were performed:

'_exptl_absorpt_correction_type' value 'Multi-scan' changed to
'multi-scan' according to
/usr/data/users/saulius/crontab/automatic-downloads/rss-feeds/RSC/lib/dictionaries/cif_core.dic
dictionary named 'cif_core.dic' version 2.4.2 from 2011-04-26.

'_exptl_crystal_density_meas' value 'not measured' was changed to '?'
- the value is perceived as not measured.

Automatic conversion script
Id: cif_fix_values 4268 2015-11-12 08:31:59Z antanas 

 Adding full bibliography for 7039635--7039638.cif.
;
_cod_original_cell_volume 13780(5)
_cod_original_formula_sum 'C69.50 H100 K2 O5.50 Zr'
_cod_database_code 7039638
_shelx_shelxl_version_number 2014/7
_shelx_space_group_comment
;
The symmetry employed for this shelxl refinement is uniquely defined
by the following loop, which should always be used as a source of
symmetry information in preference to the above space-group names.
They are only intended as comments.
;
_shelx_estimated_absorpt_t_min 0.938
_shelx_estimated_absorpt_t_max 0.950

loop_
_space_group_symop_operation_xyz
'x, y, z'
'-x+1/2, y+1/2, -z+1/2'
'-x, -y, -z'
'x-1/2, -y-1/2, z-1/2'

loop_
_atom_site_label
_atom_site_type_symbol
_atom_site_fract_x
_atom_site_fract_y
_atom_site_fract_z
_atom_site_U_iso_or_equiv
_atom_site_adp_type
_atom_site_occupancy
_atom_site_site_symmetry_order
_atom_site_calc_flag
_atom_site_refinement_flags_posn
_atom_site_refinement_flags_adp
_atom_site_refinement_flags_occupancy
_atom_site_disorder_assembly
_atom_site_disorder_group
Zr1 Zr 0.66745(2) 0.72386(2) 0.21588(2) 0.02822(11) Uani 1 1 d . . . . .
O1 O 0.62871(12) 0.84065(16) 0.21144(8) 0.0307(6) Uani 1 1 d . . . . .
O2 O 0.75681(12) 0.75543(17) 0.21447(8) 0.0322(6) Uani 1 1 d . . . . .
O3 O 0.58883(12) 0.68211(17) 0.18492(8) 0.0329(6) Uani 1 1 d . . . . .
C1 C 0.67547(17) 0.7638(2) 0.15482(11) 0.0307(8) Uani 1 1 d . . . . .
C2 C 0.7025(2) 0.5973(3) 0.23206(13) 0.0388(10) Uani 1 1 d . . . . .
H2A H 0.6724 0.5607 0.2202 0.047 Uiso 1 1 calc R U . . .
H2B H 0.7397 0.5894 0.2196 0.047 Uiso 1 1 calc R U . . .
C3 C 0.6555(2) 0.7536(3) 0.27919(12) 0.0415(10) Uani 1 1 d . . . . .
H3A H 0.6122 0.7622 0.2810 0.050 Uiso 1 1 calc R U . . .
H3B H 0.6670 0.7071 0.2944 0.050 Uiso 1 1 calc R U . . .
C4 C 0.60808(17) 0.8652(2) 0.17669(11) 0.0290(8) Uani 1 1 d . . . . .
C5 C 0.63067(18) 0.8276(2) 0.14555(11) 0.0302(8) Uani 1 1 d . . . . .
C6 C 0.6108(2) 0.8505(3) 0.10887(12) 0.0375(9) Uani 1 1 d . . . . .
H6 H 0.6255 0.8246 0.0882 0.045 Uiso 1 1 calc R U . . .
C7 C 0.5699(2) 0.9109(3) 0.10194(13) 0.0432(11) Uani 1 1 d . . . . .
C8 C 0.5477(2) 0.9457(3) 0.13302(13) 0.0396(10) Uani 1 1 d . . . . .
H8 H 0.5195 0.9864 0.1286 0.047 Uiso 1 1 calc R U . . .
C9 C 0.56476(18) 0.9242(2) 0.17034(12) 0.0334(9) Uani 1 1 d . . . . .
C10 C 0.53577(18) 0.9622(2) 0.20306(12) 0.0354(9) Uani 1 1 d . . . . .
C11 C 0.58376(19) 1.0030(3) 0.22948(13) 0.0393(10) Uani 1 1 d . . . . .
H11A H 0.5991 1.0477 0.2166 0.059 Uiso 1 1 calc R U . . .
H11B H 0.6167 0.9672 0.2366 0.059 Uiso 1 1 calc R U . . .
H11C H 0.5661 1.0203 0.2521 0.059 Uiso 1 1 calc R U . . .
C12 C 0.5042(2) 0.8993(3) 0.22439(14) 0.0456(11) Uani 1 1 d . . . . .
H12A H 0.5334 0.8596 0.2332 0.068 Uiso 1 1 calc R U . . .
H12B H 0.4721 0.8760 0.2075 0.068 Uiso 1 1 calc R U . . .
H12C H 0.4871 0.9225 0.2460 0.068 Uiso 1 1 calc R U . . .
C13 C 0.4887(2) 1.0233(3) 0.18969(15) 0.0484(12) Uani 1 1 d . . . . .
H13A H 0.4707 1.0443 0.2115 0.073 Uiso 1 1 calc R U . . .
H13B H 0.4574 0.9995 0.1723 0.073 Uiso 1 1 calc R U . . .
H13C H 0.5080 1.0650 0.1767 0.073 Uiso 1 1 calc R U . . .
C14 C 0.5497(4) 0.9419(6) 0.0626(3) 0.0609(16) Uani 0.702(6) 1 d D U P A 1
C15 C 0.4821(4) 0.9357(6) 0.0550(2) 0.0697(19) Uani 0.702(6) 1 d D U P A 1
H15A H 0.4700 0.8816 0.0568 0.105 Uiso 0.702(6) 1 calc R U P A 1
H15B H 0.4694 0.9552 0.0297 0.105 Uiso 0.702(6) 1 calc R U P A 1
H15C H 0.4631 0.9663 0.0737 0.105 Uiso 0.702(6) 1 calc R U P A 1
C16 C 0.5681(5) 1.0265(5) 0.0600(2) 0.0728(19) Uani 0.702(6) 1 d D U P A 1
H16A H 0.5481 1.0569 0.0783 0.109 Uiso 0.702(6) 1 calc R U P A 1
H16B H 0.5562 1.0459 0.0346 0.109 Uiso 0.702(6) 1 calc R U P A 1
H16C H 0.6116 1.0310 0.0655 0.109 Uiso 0.702(6) 1 calc R U P A 1
C17 C 0.5785(4) 0.8973(5) 0.0320(2) 0.0613(18) Uani 0.702(6) 1 d D U P A 1
H17A H 0.6218 0.9067 0.0346 0.092 Uiso 0.702(6) 1 calc R U P A 1
H17B H 0.5612 0.9145 0.0072 0.092 Uiso 0.702(6) 1 calc R U P A 1
H17C H 0.5710 0.8420 0.0349 0.092 Uiso 0.702(6) 1 calc R U P A 1
C514 C 0.5529(9) 0.9358(12) 0.0606(8) 0.065(2) Uani 0.298(6) 1 d D U P A 2
C515 C 0.5047(9) 0.9974(12) 0.0580(6) 0.067(3) Uani 0.298(6) 1 d D U P A 2
H51A H 0.4701 0.9790 0.0703 0.101 Uiso 0.298(6) 1 calc R U P A 2
H51B H 0.4923 1.0085 0.0314 0.101 Uiso 0.298(6) 1 calc R U P A 2
H51C H 0.5206 1.0444 0.0706 0.101 Uiso 0.298(6) 1 calc R U P A 2
C516 C 0.6095(8) 0.9663(12) 0.0447(6) 0.069(3) Uani 0.298(6) 1 d D U P A 2
H51D H 0.5993 0.9849 0.0189 0.103 Uiso 0.298(6) 1 calc R U P A 2
H51E H 0.6391 0.9247 0.0446 0.103 Uiso 0.298(6) 1 calc R U P A 2
H51F H 0.6263 1.0089 0.0605 0.103 Uiso 0.298(6) 1 calc R U P A 2
C517 C 0.5320(10) 0.8668(11) 0.0354(6) 0.070(3) Uani 0.298(6) 1 d D U P A 2
H51G H 0.5045 0.8346 0.0485 0.106 Uiso 0.298(6) 1 calc R U P A 2
H51H H 0.5669 0.8360 0.0301 0.106 Uiso 0.298(6) 1 calc R U P A 2
H51I H 0.5113 0.8857 0.0117 0.106 Uiso 0.298(6) 1 calc R U P A 2
C18 C 0.78018(17) 0.7758(2) 0.18189(11) 0.0295(8) Uani 1 1 d . . . . .
C19 C 0.73900(18) 0.7866(2) 0.14988(11) 0.0301(8) Uani 1 1 d . . . . .
C20 C 0.7597(2) 0.8122(3) 0.11639(12) 0.0367(9) Uani 1 1 d . . . . .
H20 H 0.7317 0.8210 0.0950 0.044 Uiso 1 1 calc R U . . .
C21 C 0.8204(2) 0.8253(3) 0.11351(12) 0.0377(9) Uani 1 1 d . . . . .
C22 C 0.86009(19) 0.8115(3) 0.14503(12) 0.0363(9) Uani 1 1 d . . . . .
H22 H 0.9017 0.8188 0.1430 0.044 Uiso 1 1 calc R U . . .
C23 C 0.84230(18) 0.7873(2) 0.17993(12) 0.0337(9) Uani 1 1 d . . . . .
C24 C 0.88942(18) 0.7713(3) 0.21321(13) 0.0362(9) Uani 1 1 d . . . . .
C25 C 0.8857(2) 0.6861(3) 0.22364(16) 0.0499(12) Uani 1 1 d . . . . .
H25A H 0.8452 0.6742 0.2300 0.075 Uiso 1 1 calc R U . . .
H25B H 0.9147 0.6751 0.2454 0.075 Uiso 1 1 calc R U . . .
H25C H 0.8950 0.6543 0.2022 0.075 Uiso 1 1 calc R U . . .
C26 C 0.8777(2) 0.8213(3) 0.24717(14) 0.0453(11) Uani 1 1 d . . . . .
H26A H 0.8789 0.8759 0.2402 0.068 Uiso 1 1 calc R U . . .
H26B H 0.9085 0.8110 0.2680 0.068 Uiso 1 1 calc R U . . .
H26C H 0.8381 0.8089 0.2551 0.068 Uiso 1 1 calc R U . . .
C27 C 0.9538(2) 0.7874(3) 0.20410(15) 0.0498(12) Uani 1 1 d . . . . .
H27A H 0.9631 0.7550 0.1829 0.075 Uiso 1 1 calc R U . . .
H27B H 0.9818 0.7755 0.2262 0.075 Uiso 1 1 calc R U . . .
H27C H 0.9577 0.8419 0.1974 0.075 Uiso 1 1 calc R U . . .
C28 C 0.8440(5) 0.8473(7) 0.0763(4) 0.0571(17) Uani 0.610(7) 1 d D U P B 1
C29 C 0.8823(5) 0.9194(6) 0.0817(2) 0.0595(19) Uani 0.610(7) 1 d D U P B 1
H29A H 0.8571 0.9631 0.0876 0.089 Uiso 0.610(7) 1 calc R U P B 1
H29B H 0.9009 0.9303 0.0585 0.089 Uiso 0.610(7) 1 calc R U P B 1
H29C H 0.9137 0.9114 0.1024 0.089 Uiso 0.610(7) 1 calc R U P B 1
C30 C 0.8826(5) 0.7807(6) 0.0639(3) 0.068(2) Uani 0.610(7) 1 d D U P B 1
H30A H 0.9217 0.7814 0.0789 0.102 Uiso 0.610(7) 1 calc R U P B 1
H30B H 0.8884 0.7867 0.0371 0.102 Uiso 0.610(7) 1 calc R U P B 1
H30C H 0.8625 0.7316 0.0677 0.102 Uiso 0.610(7) 1 calc R U P B 1
C31 C 0.7933(4) 0.8631(7) 0.0454(2) 0.069(2) Uani 0.610(7) 1 d D U P B 1
H31A H 0.7711 0.8153 0.0393 0.104 Uiso 0.610(7) 1 calc R U P B 1
H31B H 0.8103 0.8822 0.0228 0.104 Uiso 0.610(7) 1 calc R U P B 1
H31C H 0.7661 0.9020 0.0542 0.104 Uiso 0.610(7) 1 calc R U P B 1
C528 C 0.8427(8) 0.8505(10) 0.0751(7) 0.059(2) Uani 0.390(7) 1 d D U P B 2
C529 C 0.9094(6) 0.8688(11) 0.0783(4) 0.065(2) Uani 0.390(7) 1 d D U P B 2
H52A H 0.9323 0.8213 0.0835 0.098 Uiso 0.390(7) 1 calc R U P B 2
H52B H 0.9189 0.9057 0.0989 0.098 Uiso 0.390(7) 1 calc R U P B 2
H52C H 0.9198 0.8913 0.0546 0.098 Uiso 0.390(7) 1 calc R U P B 2
C530 C 0.8292(7) 0.7866(9) 0.0458(4) 0.064(2) Uani 0.390(7) 1 d D U P B 2
H53A H 0.8436 0.8023 0.0219 0.096 Uiso 0.390(7) 1 calc R U P B 2
H53B H 0.7859 0.7776 0.0421 0.096 Uiso 0.390(7) 1 calc R U P B 2
H53C H 0.8496 0.7390 0.0547 0.096 Uiso 0.390(7) 1 calc R U P B 2
C531 C 0.8072(7) 0.9217(9) 0.0594(4) 0.067(2) Uani 0.390(7) 1 d D U P B 2
H53D H 0.8155 0.9655 0.0766 0.100 Uiso 0.390(7) 1 calc R U P B 2
H53E H 0.7642 0.9101 0.0573 0.100 Uiso 0.390(7) 1 calc R U P B 2
H53F H 0.8194 0.9348 0.0346 0.100 Uiso 0.390(7) 1 calc R U P B 2
C32 C 0.61066(17) 0.6459(2) 0.15482(11) 0.0313(8) Uani 1 1 d . . . . .
C33 C 0.65750(17) 0.6860(2) 0.13823(11) 0.0296(8) Uani 1 1 d . . . . .
C34 C 0.68595(18) 0.6482(2) 0.11039(11) 0.0303(8) Uani 1 1 d . . . . .
H34 H 0.7184 0.6731 0.1001 0.036 Uiso 1 1 calc R U . . .
C35 C 0.66850(19) 0.5754(3) 0.09718(11) 0.0348(9) Uani 1 1 d . . . . .
C36 C 0.62010(19) 0.5406(2) 0.11213(11) 0.0345(9) Uani 1 1 d . . . . .
H36 H 0.6068 0.4919 0.1024 0.041 Uiso 1 1 calc R U . . .
C37 C 0.58976(19) 0.5738(2) 0.14097(12) 0.0340(9) Uani 1 1 d . . . . .
C38 C 0.5376(2) 0.5310(3) 0.15697(14) 0.0428(10) Uani 1 1 d . . . . .
C39 C 0.5561(2) 0.5053(3) 0.19736(15) 0.0506(12) Uani 1 1 d . . . . .
H39A H 0.5911 0.4714 0.1978 0.076 Uiso 1 1 calc R U . . .
H39B H 0.5228 0.4775 0.2071 0.076 Uiso 1 1 calc R U . . .
H39C H 0.5661 0.5507 0.2131 0.076 Uiso 1 1 calc R U . . .
C40 C 0.4821(2) 0.5840(3) 0.15714(17) 0.0554(14) Uani 1 1 d . . . . .
H40A H 0.4913 0.6269 0.1746 0.083 Uiso 1 1 calc R U . . .
H40B H 0.4483 0.5543 0.1652 0.083 Uiso 1 1 calc R U . . .
H40C H 0.4714 0.6043 0.1317 0.083 Uiso 1 1 calc R U . . .
C41 C 0.5184(3) 0.4589(3) 0.13381(17) 0.0580(14) Uani 1 1 d . . . . .
H41A H 0.5087 0.4734 0.1074 0.087 Uiso 1 1 calc R U . . .
H41B H 0.4831 0.4359 0.1436 0.087 Uiso 1 1 calc R U . . .
H41C H 0.5513 0.4214 0.1357 0.087 Uiso 1 1 calc R U . . .
C42 C 0.7006(2) 0.5391(3) 0.06506(12) 0.0417(10) Uani 1 1 d D . . . .
C43 C 0.6871(3) 0.5874(4) 0.02943(14) 0.0606(15) Uani 1 1 d D . . . .
H43A H 0.7071 0.5646 0.0089 0.091 Uiso 1 1 calc R U . . .
H43B H 0.7017 0.6402 0.0341 0.091 Uiso 1 1 calc R U . . .
H43C H 0.6437 0.5885 0.0225 0.091 Uiso 1 1 calc R U . . .
C44 C 0.6807(3) 0.4562(3) 0.05701(17) 0.0656(16) Uani 1 1 d D . . . .
H44A H 0.6913 0.4244 0.0794 0.098 Uiso 1 1 calc R U . . .
H44B H 0.7007 0.4360 0.0358 0.098 Uiso 1 1 calc R U . . .
H44C H 0.6371 0.4548 0.0506 0.098 Uiso 1 1 calc R U . . .
C45 C 0.7684(2) 0.5380(3) 0.07606(15) 0.0543(13) Uani 1 1 d D . . . .
H45A H 0.7771 0.5079 0.0992 0.081 Uiso 1 1 calc R U . . .
H45B H 0.7829 0.5910 0.0803 0.081 Uiso 1 1 calc R U . . .
H45C H 0.7886 0.5145 0.0557 0.081 Uiso 1 1 calc R U . . .
C46 C 0.71559(18) 0.5732(2) 0.27146(13) 0.0357(9) Uani 1 1 d . . . . .
C47 C 0.6736(2) 0.5343(3) 0.29128(15) 0.0444(11) Uani 1 1 d . . . . .
H47 H 0.6341 0.5277 0.2794 0.053 Uiso 1 1 calc R U . . .
C48 C 0.6866(2) 0.5053(3) 0.32708(15) 0.0493(12) Uani 1 1 d . . . . .
H48 H 0.6567 0.4783 0.3390 0.059 Uiso 1 1 calc R U . . .
C49 C 0.7431(3) 0.5154(3) 0.34567(15) 0.0529(13) Uani 1 1 d . . . . .
H49 H 0.7526 0.4946 0.3702 0.064 Uiso 1 1 calc R U . . .
C50 C 0.7856(2) 0.5562(3) 0.32807(15) 0.0525(12) Uani 1 1 d . . . . .
H50 H 0.8243 0.5645 0.3408 0.063 Uiso 1 1 calc R U . . .
C51 C 0.7719(2) 0.5854(3) 0.29166(14) 0.0408(10) Uani 1 1 d . . . . .
H51 H 0.8014 0.6142 0.2803 0.049 Uiso 1 1 calc R U . . .
C52 C 0.6878(2) 0.8195(3) 0.29753(11) 0.0361(9) Uani 1 1 d . . . . .
C53 C 0.7490(2) 0.8149(3) 0.30951(13) 0.0461(11) Uani 1 1 d . . . . .
H53 H 0.7692 0.7671 0.3075 0.055 Uiso 1 1 calc R U . . .
C54 C 0.7813(2) 0.8786(4) 0.32438(15) 0.0566(14) Uani 1 1 d . . . . .
H54 H 0.8230 0.8737 0.3320 0.068 Uiso 1 1 calc R U . . .
C55 C 0.7532(3) 0.9488(3) 0.32815(14) 0.0551(13) Uani 1 1 d . . . . .
H55 H 0.7750 0.9923 0.3383 0.066 Uiso 1 1 calc R U . . .
C56 C 0.6922(2) 0.9543(3) 0.31677(13) 0.0468(11) Uani 1 1 d . . . . .
H56 H 0.6722 1.0023 0.3190 0.056 Uiso 1 1 calc R U . . .
C57 C 0.6601(2) 0.8909(3) 0.30230(12) 0.0392(10) Uani 1 1 d . . . . .
H57 H 0.6183 0.8960 0.2954 0.047 Uiso 1 1 calc R U . . .
K1 K 0.73652(4) 0.91097(6) 0.23134(3) 0.0383(2) Uani 1 1 d . . . . .
K2 K 0.50271(5) 0.76594(7) 0.13758(3) 0.0485(3) Uani 1 1 d . . . . .
O4 O 0.38887(18) 0.8062(3) 0.12143(13) 0.0725(11) Uani 1 1 d D U . . .
C58 C 0.3393(3) 0.7566(4) 0.1095(2) 0.0708(15) Uani 1 1 d D U . . .
H58A H 0.3242 0.7308 0.1315 0.085 Uiso 1 1 calc R U . . .
H58B H 0.3517 0.7165 0.0921 0.085 Uiso 1 1 calc R U . . .
C59 C 0.2927(4) 0.8058(4) 0.0905(3) 0.100(2) Uani 1 1 d D U . . .
H59A H 0.2535 0.7957 0.1002 0.120 Uiso 1 1 calc R U . . .
H59B H 0.2887 0.7959 0.0630 0.120 Uiso 1 1 calc R U . . .
C60 C 0.3118(4) 0.8870(4) 0.0984(3) 0.098(2) Uani 1 1 d D U . . .
H60A H 0.3230 0.9125 0.0753 0.118 Uiso 1 1 calc R U . . .
H60B H 0.2793 0.9169 0.1085 0.118 Uiso 1 1 calc R U . . .
C61 C 0.3646(3) 0.8807(4) 0.1270(2) 0.0747(16) Uani 1 1 d D U . . .
H61A H 0.3944 0.9213 0.1231 0.090 Uiso 1 1 calc R U . . .
H61B H 0.3522 0.8856 0.1528 0.090 Uiso 1 1 calc R U . . .
O5 O 0.4770(5) 0.6744(8) 0.0714(3) 0.078(2) Uani 0.407(7) 1 d D U P C 1
C62 C 0.5239(7) 0.6594(15) 0.0477(8) 0.080(3) Uani 0.407(7) 1 d D U P C 1
H62A H 0.5636 0.6625 0.0625 0.096 Uiso 0.407(7) 1 calc R U P C 1
H62B H 0.5227 0.6977 0.0270 0.096 Uiso 0.407(7) 1 calc R U P C 1
C63 C 0.5135(7) 0.5814(11) 0.0325(6) 0.088(3) Uani 0.407(7) 1 d D U P C 1
H63A H 0.5346 0.5423 0.0491 0.106 Uiso 0.407(7) 1 calc R U P C 1
H63B H 0.5269 0.5770 0.0070 0.106 Uiso 0.407(7) 1 calc R U P C 1
C64 C 0.4468(7) 0.5724(12) 0.0314(6) 0.099(3) Uani 0.407(7) 1 d D U P C 1
H64A H 0.4277 0.5794 0.0054 0.118 Uiso 0.407(7) 1 calc R U P C 1
H64B H 0.4365 0.5203 0.0403 0.118 Uiso 0.407(7) 1 calc R U P C 1
C65 C 0.4258(6) 0.6321(11) 0.0565(5) 0.092(3) Uani 0.407(7) 1 d D U P C 1
H65A H 0.3967 0.6668 0.0423 0.110 Uiso 0.407(7) 1 calc R U P C 1
H65B H 0.4059 0.6079 0.0772 0.110 Uiso 0.407(7) 1 calc R U P C 1
O505 O 0.4920(4) 0.7250(6) 0.0627(2) 0.073(2) Uani 0.593(7) 1 d D U P C 2
C562 C 0.5356(5) 0.6733(11) 0.0496(5) 0.080(2) Uani 0.593(7) 1 d D U P C 2
H56A H 0.5590 0.6482 0.0712 0.096 Uiso 0.593(7) 1 calc R U P C 2
H56B H 0.5636 0.7018 0.0348 0.096 Uiso 0.593(7) 1 calc R U P C 2
C563 C 0.5024(6) 0.6152(9) 0.0259(4) 0.094(3) Uani 0.593(7) 1 d D U P C 2
H56C H 0.5038 0.5644 0.0386 0.113 Uiso 0.593(7) 1 calc R U P C 2
H56D H 0.5195 0.6098 0.0014 0.113 Uiso 0.593(7) 1 calc R U P C 2
C564 C 0.4398(6) 0.6449(8) 0.0203(4) 0.100(3) Uani 0.593(7) 1 d D U P C 2
H56E H 0.4244 0.6429 -0.0066 0.120 Uiso 0.593(7) 1 calc R U P C 2
H56F H 0.4131 0.6138 0.0349 0.120 Uiso 0.593(7) 1 calc R U P C 2
C565 C 0.4427(5) 0.7260(7) 0.0340(3) 0.086(2) Uani 0.593(7) 1 d D U P C 2
H56G H 0.4502 0.7621 0.0135 0.103 Uiso 0.593(7) 1 calc R U P C 2
H56H H 0.4051 0.7409 0.0445 0.103 Uiso 0.593(7) 1 calc R U P C 2
Zr2 Zr 1.15985(2) 1.33952(2) 0.20620(2) 0.02804(11) Uani 1 1 d . . . . .
O6 O 1.07906(12) 1.37497(16) 0.17527(8) 0.0317(6) Uani 1 1 d . . . . .
O7 O 1.24985(12) 1.31253(16) 0.20427(8) 0.0309(6) Uani 1 1 d . . . . .
O8 O 1.12470(12) 1.22042(15) 0.20418(7) 0.0297(6) Uani 1 1 d . . . . .
C66 C 1.16758(17) 1.2943(2) 0.14573(11) 0.0292(8) Uani 1 1 d . . . . .
C67 C 1.1929(2) 1.4677(3) 0.22161(13) 0.0390(10) Uani 1 1 d . . . . .
H67A H 1.2291 1.4769 0.2083 0.047 Uiso 1 1 calc R U . . .
H67B H 1.1615 1.5031 0.2103 0.047 Uiso 1 1 calc R U . . .
C68 C 1.1486(2) 1.3135(3) 0.27001(12) 0.0377(9) Uani 1 1 d . . . . .
H68A H 1.1585 1.3616 0.2843 0.045 Uiso 1 1 calc R U . . .
H68B H 1.1055 1.3033 0.2719 0.045 Uiso 1 1 calc R U . . .
C69 C 1.10446(17) 1.4132(2) 0.14714(11) 0.0313(8) Uani 1 1 d . . . . .
C70 C 1.15219(17) 1.3746(2) 0.13152(11) 0.0288(8) Uani 1 1 d . . . . .
C71 C 1.18591(17) 1.4157(2) 0.10731(11) 0.0298(8) Uani 1 1 d . . . . .
H71 H 1.2191 1.3911 0.0977 0.036 Uiso 1 1 calc R U . . .
C72 C 1.17262(18) 1.4912(2) 0.09675(11) 0.0320(8) Uani 1 1 d . . . . .
C73 C 1.12257(18) 1.5256(2) 0.11036(11) 0.0329(8) Uani 1 1 d . . . . .
H73 H 1.1121 1.5766 0.1024 0.040 Uiso 1 1 calc R U . . .
C74 C 1.08669(18) 1.4883(2) 0.13540(11) 0.0332(9) Uani 1 1 d . . . . .
C75 C 1.0324(2) 1.5300(3) 0.14963(12) 0.0374(9) Uani 1 1 d . . . . .
C76 C 1.0457(2) 1.5552(3) 0.19069(14) 0.0469(11) Uani 1 1 d . . . . .
H76A H 1.0791 1.5919 0.1928 0.070 Uiso 1 1 calc R U . . .
H76B H 1.0564 1.5100 0.2064 0.070 Uiso 1 1 calc R U . . .
H76C H 1.0100 1.5799 0.1992 0.070 Uiso 1 1 calc R U . . .
C77 C 0.9763(2) 1.4771(3) 0.14609(16) 0.0512(13) Uani 1 1 d . . . . .
H77A H 0.9415 1.5064 0.1529 0.077 Uiso 1 1 calc R U . . .
H77B H 0.9833 1.4329 0.1631 0.077 Uiso 1 1 calc R U . . .
H77C H 0.9688 1.4588 0.1201 0.077 Uiso 1 1 calc R U . . .
C78 C 1.0146(2) 1.6028(3) 0.12624(16) 0.0525(13) Uani 1 1 d . . . . .
H78A H 1.0470 1.6409 0.1297 0.079 Uiso 1 1 calc R U . . .
H78B H 0.9779 1.6248 0.1347 0.079 Uiso 1 1 calc R U . . .
H78C H 1.0076 1.5890 0.0995 0.079 Uiso 1 1 calc R U . . .
C79 C 1.2091(2) 1.5333(3) 0.06873(12) 0.0381(9) Uani 1 1 d . . . . .
C80 C 1.2763(2) 1.5193(3) 0.07828(17) 0.0575(14) Uani 1 1 d . . . . .
H80A H 1.2884 1.5372 0.1040 0.086 Uiso 1 1 calc R U . . .
H80B H 1.2988 1.5477 0.0605 0.086 Uiso 1 1 calc R U . . .
H80C H 1.2848 1.4640 0.0765 0.086 Uiso 1 1 calc R U . . .
C81 C 1.1892(3) 1.5024(3) 0.02896(13) 0.0516(12) Uani 1 1 d . . . . .
H81A H 1.1975 1.4469 0.0280 0.077 Uiso 1 1 calc R U . . .
H81B H 1.2114 1.5292 0.0105 0.077 Uiso 1 1 calc R U . . .
H81C H 1.1462 1.5114 0.0231 0.077 Uiso 1 1 calc R U . . .
C82 C 1.1989(3) 1.6206(3) 0.06835(14) 0.0491(12) Uani 1 1 d . . . . .
H82A H 1.1573 1.6317 0.0588 0.074 Uiso 1 1 calc R U . . .
H82B H 1.2260 1.6452 0.0520 0.074 Uiso 1 1 calc R U . . .
H82C H 1.2068 1.6409 0.0940 0.074 Uiso 1 1 calc R U . . .
C83 C 1.27266(17) 1.2858(2) 0.17267(11) 0.0292(8) Uani 1 1 d . . . . .
C84 C 1.23144(17) 1.2699(2) 0.14141(11) 0.0285(8) Uani 1 1 d . . . . .
C85 C 1.25135(18) 1.2361(2) 0.10970(11) 0.0338(9) Uani 1 1 d . . . . .
H85 H 1.2229 1.2237 0.0891 0.041 Uiso 1 1 calc R U . . .
C86 C 1.3111(2) 1.2198(3) 0.10706(12) 0.0372(9) Uani 1 1 d . . . . .
C87 C 1.35174(19) 1.2408(3) 0.13768(12) 0.0362(9) Uani 1 1 d . . . . .
H87 H 1.3933 1.2323 0.1359 0.043 Uiso 1 1 calc R U . . .
C88 C 1.33442(18) 1.2737(2) 0.17066(12) 0.0331(9) Uani 1 1 d . . . . .
C89 C 1.38205(19) 1.2984(3) 0.20290(13) 0.0412(10) Uani 1 1 d . . . . .
C90 C 1.3714(2) 1.2588(4) 0.24003(13) 0.0540(14) Uani 1 1 d . . . . .
H90A H 1.3333 1.2765 0.2483 0.081 Uiso 1 1 calc R U . . .
H90B H 1.4042 1.2716 0.2592 0.081 Uiso 1 1 calc R U . . .
H90C H 1.3699 1.2028 0.2363 0.081 Uiso 1 1 calc R U . . .
C91 C 1.3778(2) 1.3858(3) 0.20691(17) 0.0586(15) Uani 1 1 d . . . . .
H91A H 1.3867 1.4104 0.1833 0.088 Uiso 1 1 calc R U . . .
H91B H 1.4069 1.4032 0.2275 0.088 Uiso 1 1 calc R U . . .
H91C H 1.3373 1.3999 0.2125 0.088 Uiso 1 1 calc R U . . .
C92 C 1.4461(2) 1.2797(4) 0.19400(15) 0.0534(13) Uani 1 1 d . . . . .
H92A H 1.4507 1.2237 0.1919 0.080 Uiso 1 1 calc R U . . .
H92B H 1.4748 1.2993 0.2143 0.080 Uiso 1 1 calc R U . . .
H92C H 1.4537 1.3042 0.1702 0.080 Uiso 1 1 calc R U . . .
C93 C 1.3342(3) 1.1849(4) 0.07147(15) 0.0577(13) Uani 1 1 d . U . . .
C94 C 1.2839(3) 1.1476(6) 0.0461(2) 0.104(2) Uani 1 1 d . U . . .
H94A H 1.3010 1.1172 0.0266 0.156 Uiso 1 1 calc R U . . .
H94B H 1.2577 1.1878 0.0342 0.156 Uiso 1 1 calc R U . . .
H94C H 1.2606 1.1137 0.0611 0.156 Uiso 1 1 calc R U . . .
C95 C 1.3667(4) 1.2480(5) 0.0513(2) 0.100(2) Uani 1 1 d . U . . .
H95A H 1.3992 1.2693 0.0686 0.150 Uiso 1 1 calc R U . . .
H95B H 1.3382 1.2891 0.0432 0.150 Uiso 1 1 calc R U . . .
H95C H 1.3833 1.2259 0.0293 0.150 Uiso 1 1 calc R U . . .
C96 C 1.3782(3) 1.1194(4) 0.08158(19) 0.0780(18) Uani 1 1 d . U . . .
H96A H 1.4142 1.1400 0.0960 0.117 Uiso 1 1 calc R U . . .
H96B H 1.3895 1.0951 0.0584 0.117 Uiso 1 1 calc R U . . .
H96C H 1.3594 1.0810 0.0968 0.117 Uiso 1 1 calc R U . . .
C97 C 1.10215(17) 1.1943(2) 0.16996(11) 0.0285(8) Uani 1 1 d . . . . .
C98 C 1.12196(17) 1.2315(2) 0.13777(11) 0.0299(8) Uani 1 1 d . . . . .
C99 C 1.10071(18) 1.2053(2) 0.10164(11) 0.0321(8) Uani 1 1 d . . . . .
H99 H 1.1145 1.2298 0.0803 0.038 Uiso 1 1 calc R U . . .
C100 C 1.06024(19) 1.1447(3) 0.09614(12) 0.0353(9) Uani 1 1 d . . . . .
C101 C 1.03971(18) 1.1118(2) 0.12834(12) 0.0338(9) Uani 1 1 d . . . . .
H101 H 1.0113 1.0711 0.1250 0.041 Uiso 1 1 calc R U . . .
C102 C 1.05845(17) 1.1352(2) 0.16531(11) 0.0314(8) Uani 1 1 d . . . . .
C103 C 1.03154(18) 1.0979(2) 0.19895(12) 0.0337(9) Uani 1 1 d . . . . .
C104 C 1.0023(2) 1.1613(3) 0.22090(13) 0.0425(10) Uani 1 1 d . . . . .
H10A H 1.0324 1.2003 0.2292 0.064 Uiso 1 1 calc R U . . .
H10B H 0.9860 1.1386 0.2429 0.064 Uiso 1 1 calc R U . . .
H10C H 0.9698 1.1855 0.2046 0.064 Uiso 1 1 calc R U . . .
C105 C 1.08097(19) 1.0573(3) 0.22461(13) 0.0392(10) Uani 1 1 d . . . . .
H10D H 1.0964 1.0133 0.2112 0.059 Uiso 1 1 calc R U . . .
H10E H 1.0644 1.0389 0.2474 0.059 Uiso 1 1 calc R U . . .
H10F H 1.1137 1.0937 0.2316 0.059 Uiso 1 1 calc R U . . .
C106 C 0.9841(2) 1.0374(3) 0.18711(14) 0.0457(11) Uani 1 1 d . . . . .
H10G H 0.9506 1.0618 0.1718 0.069 Uiso 1 1 calc R U . . .
H10H H 0.9695 1.0144 0.2096 0.069 Uiso 1 1 calc R U . . .
H10I H 1.0017 0.9972 0.1723 0.069 Uiso 1 1 calc R U . . .
C107 C 1.0408(3) 1.1127(4) 0.05650(14) 0.0604(13) Uani 1 1 d . U . . .
C108 C 1.0243(5) 1.1755(5) 0.0290(2) 0.110(2) Uani 1 1 d . U . . .
H10J H 1.0264 1.1561 0.0034 0.165 Uiso 1 1 calc R U . . .
H10K H 1.0522 1.2187 0.0337 0.165 Uiso 1 1 calc R U . . .
H10L H 0.9834 1.1930 0.0319 0.165 Uiso 1 1 calc R U . . .
C109 C 1.1001(4) 1.0818(5) 0.0405(2) 0.098(2) Uani 1 1 d . U . . .
H10M H 1.1179 1.0410 0.0570 0.146 Uiso 1 1 calc R U . . .
H10N H 1.1288 1.1243 0.0395 0.146 Uiso 1 1 calc R U . . .
H10O H 1.0902 1.0611 0.0151 0.146 Uiso 1 1 calc R U . . .
C110 C 0.9973(4) 1.0514(5) 0.0555(2) 0.103(2) Uani 1 1 d . U . . .
H11D H 0.9587 1.0722 0.0615 0.155 Uiso 1 1 calc R U . . .
H11E H 1.0109 1.0119 0.0740 0.155 Uiso 1 1 calc R U . . .
H11F H 0.9927 1.0284 0.0302 0.155 Uiso 1 1 calc R U . . .
C111 C 1.2076(2) 1.4926(2) 0.26073(13) 0.0374(9) Uani 1 1 d . . . . .
C112 C 1.2643(2) 1.4785(3) 0.28054(14) 0.0421(10) Uani 1 1 d . . . . .
H112 H 1.2939 1.4521 0.2682 0.051 Uiso 1 1 calc R U . . .
C113 C 1.2779(2) 1.5022(3) 0.31745(15) 0.0511(12) Uani 1 1 d . . . . .
H113 H 1.3163 1.4913 0.3301 0.061 Uiso 1 1 calc R U . . .
C114 C 1.2356(3) 1.5420(3) 0.33629(14) 0.0507(12) Uani 1 1 d . . . . .
H114 H 1.2453 1.5597 0.3614 0.061 Uiso 1 1 calc R U . . .
C115 C 1.1797(2) 1.5552(3) 0.31799(15) 0.0490(12) Uani 1 1 d . . . . .
H115 H 1.1501 1.5809 0.3308 0.059 Uiso 1 1 calc R U . . .
C116 C 1.1658(2) 1.5312(3) 0.28090(14) 0.0430(11) Uani 1 1 d . . . . .
H116 H 1.1269 1.5414 0.2688 0.052 Uiso 1 1 calc R U . . .
C117 C 1.1823(2) 1.2510(3) 0.28982(12) 0.0388(10) Uani 1 1 d . . . . .
C118 C 1.2435(2) 1.2601(3) 0.30294(13) 0.0443(11) Uani 1 1 d . . . . .
H118 H 1.2623 1.3086 0.3002 0.053 Uiso 1 1 calc R U . . .
C119 C 1.2768(2) 1.1989(4) 0.31984(14) 0.0541(13) Uani 1 1 d . . . . .
H119 H 1.3177 1.2067 0.3286 0.065 Uiso 1 1 calc R U . . .
C120 C 1.2514(3) 1.1280(3) 0.32397(14) 0.0560(14) Uani 1 1 d . . . . .
H120 H 1.2746 1.0867 0.3352 0.067 Uiso 1 1 calc R U . . .
C121 C 1.1917(3) 1.1171(3) 0.31165(13) 0.0486(12) Uani 1 1 d . . . . .
H121 H 1.1739 1.0678 0.3141 0.058 Uiso 1 1 calc R U . . .
C122 C 1.1572(2) 1.1780(3) 0.29552(12) 0.0400(10) Uani 1 1 d . . . . .
H122 H 1.1158 1.1698 0.2882 0.048 Uiso 1 1 calc R U . . .
K3 K 1.23581(4) 1.15835(5) 0.22755(3) 0.0377(2) Uani 1 1 d . . . . .
K4 K 0.99465(4) 1.29192(6) 0.12942(3) 0.0438(2) Uani 1 1 d . . . . .
O9 O 0.88097(18) 1.2577(3) 0.10702(14) 0.0734(12) Uani 1 1 d . U . . .
C123 C 0.8544(3) 1.1871(4) 0.1153(2) 0.0762(17) Uani 1 1 d . U . . .
H512 H 0.8622 1.1757 0.1425 0.091 Uiso 1 1 calc R U . . .
H513 H 0.8716 1.1449 0.1010 0.091 Uiso 1 1 calc R U . . .
C124 C 0.7910(3) 1.1926(5) 0.1049(3) 0.105(2) Uani 1 1 d . U . . .
H612 H 0.7685 1.1911 0.1274 0.125 Uiso 1 1 calc R U . . .
H613 H 0.7769 1.1500 0.0877 0.125 Uiso 1 1 calc R U . . .
C125 C 0.7831(3) 1.2703(5) 0.0850(3) 0.103(2) Uani 1 1 d . U . . .
H12E H 0.7825 1.2641 0.0574 0.124 Uiso 1 1 calc R U . . .
H12F H 0.7454 1.2956 0.0908 0.124 Uiso 1 1 calc R U . . .
C126 C 0.8343(3) 1.3143(4) 0.0998(2) 0.0672(14) Uani 1 1 d . U . . .
H12G H 0.8453 1.3529 0.0812 0.081 Uiso 1 1 calc R U . . .
H12H H 0.8263 1.3412 0.1233 0.081 Uiso 1 1 calc R U . . .
O10 O 0.98944(17) 1.3573(2) 0.05849(10) 0.0592(10) Uani 1 1 d . . . . .
C127 C 0.9419(3) 1.3626(4) 0.02867(16) 0.0670(16) Uani 1 1 d . . . . .
H12I H 0.9183 1.4102 0.0312 0.080 Uiso 1 1 calc R U . . .
H12J H 0.9148 1.3175 0.0291 0.080 Uiso 1 1 calc R U . . .
C128 C 0.9722(3) 1.3640(4) -0.00779(16) 0.0679(17) Uani 1 1 d . . . . .
H12K H 0.9720 1.3120 -0.0194 0.081 Uiso 1 1 calc R U . . .
H12L H 0.9518 1.4006 -0.0261 0.081 Uiso 1 1 calc R U . . .
C129 C 1.0359(3) 1.3902(4) 0.00446(15) 0.0604(14) Uani 1 1 d . . . . .
H12M H 1.0454 1.4385 -0.0085 0.073 Uiso 1 1 calc R U . . .
H12N H 1.0653 1.3501 -0.0010 0.073 Uiso 1 1 calc R U . . .
C130 C 1.0365(3) 1.4029(4) 0.04631(16) 0.0645(16) Uani 1 1 d . . . . .
H13D H 1.0755 1.3870 0.0594 0.077 Uiso 1 1 calc R U . . .
H13E H 1.0298 1.4581 0.0518 0.077 Uiso 1 1 calc R U . . .

loop_
_atom_site_aniso_label
_atom_site_aniso_U_11
_atom_site_aniso_U_22
_atom_site_aniso_U_33
_atom_site_aniso_U_23
_atom_site_aniso_U_13
_atom_site_aniso_U_12
Zr1 0.02757(19) 0.0266(2) 0.0307(2) -0.00036(14) 0.00390(14) -0.00045(14)
O1 0.0313(14) 0.0302(15) 0.0303(14) 0.0020(11) 0.0018(11) 0.0011(11)
O2 0.0293(14) 0.0367(16) 0.0309(14) 0.0044(12) 0.0043(11) 0.0013(12)
O3 0.0297(14) 0.0345(16) 0.0356(15) -0.0086(12) 0.0091(11) -0.0048(12)
C1 0.0283(19) 0.031(2) 0.033(2) -0.0018(16) 0.0062(15) 0.0000(16)
C2 0.038(2) 0.031(2) 0.048(2) 0.0020(19) 0.0103(19) 0.0023(18)
C3 0.052(3) 0.037(2) 0.037(2) 0.0018(18) 0.010(2) -0.003(2)
C4 0.0271(18) 0.028(2) 0.0318(19) 0.0013(15) 0.0011(15) 0.0006(15)
C5 0.032(2) 0.028(2) 0.0301(19) -0.0005(15) 0.0038(15) 0.0005(16)
C6 0.041(2) 0.036(2) 0.035(2) -0.0031(17) 0.0022(17) 0.0024(18)
C7 0.047(3) 0.047(3) 0.034(2) 0.0045(19) -0.0014(19) 0.012(2)
C8 0.039(2) 0.037(2) 0.043(2) 0.0011(19) 0.0024(18) 0.0120(19)
C9 0.033(2) 0.028(2) 0.039(2) -0.0047(17) 0.0036(16) 0.0016(16)
C10 0.031(2) 0.032(2) 0.044(2) -0.0067(18) 0.0061(17) 0.0019(17)
C11 0.030(2) 0.039(2) 0.050(3) -0.009(2) 0.0067(18) -0.0006(18)
C12 0.041(2) 0.046(3) 0.053(3) -0.011(2) 0.019(2) -0.008(2)
C13 0.040(2) 0.050(3) 0.055(3) -0.010(2) 0.003(2) 0.008(2)
C14 0.074(3) 0.067(3) 0.040(3) 0.007(3) 0.000(3) 0.024(3)
C15 0.073(4) 0.085(4) 0.049(3) 0.009(3) -0.005(3) 0.023(3)
C16 0.096(4) 0.068(4) 0.054(3) 0.012(3) 0.006(3) 0.018(3)
C17 0.075(4) 0.071(4) 0.039(3) 0.007(3) 0.006(3) 0.020(3)
C514 0.077(4) 0.070(4) 0.048(4) 0.008(4) 0.001(4) 0.021(4)
C515 0.078(5) 0.071(5) 0.052(4) 0.008(4) 0.001(4) 0.021(4)
C516 0.081(4) 0.073(5) 0.052(4) 0.010(4) 0.005(4) 0.017(4)
C517 0.082(5) 0.075(4) 0.053(4) 0.007(4) -0.003(4) 0.017(4)
C18 0.0306(19) 0.026(2) 0.0327(19) 0.0016(15) 0.0076(15) 0.0008(15)
C19 0.0299(19) 0.029(2) 0.0310(19) -0.0029(15) 0.0025(15) -0.0001(15)
C20 0.039(2) 0.036(2) 0.036(2) -0.0017(18) 0.0066(17) -0.0037(18)
C21 0.037(2) 0.043(3) 0.033(2) -0.0013(18) 0.0069(17) -0.0051(19)
C22 0.033(2) 0.036(2) 0.041(2) -0.0055(18) 0.0098(17) -0.0037(17)
C23 0.030(2) 0.035(2) 0.037(2) -0.0015(17) 0.0058(16) -0.0047(17)
C24 0.030(2) 0.036(2) 0.043(2) 0.0046(18) 0.0033(17) 0.0010(17)
C25 0.038(2) 0.040(3) 0.070(3) 0.013(2) -0.001(2) 0.006(2)
C26 0.034(2) 0.054(3) 0.047(3) -0.003(2) -0.0025(19) 0.003(2)
C27 0.033(2) 0.065(3) 0.052(3) 0.005(2) 0.003(2) -0.003(2)
C28 0.057(3) 0.080(4) 0.036(3) 0.001(3) 0.017(3) -0.020(3)
C29 0.064(4) 0.079(4) 0.038(3) 0.007(3) 0.016(3) -0.022(4)
C30 0.071(4) 0.089(5) 0.049(4) -0.009(4) 0.028(3) -0.017(4)
C31 0.066(4) 0.100(5) 0.044(4) 0.007(4) 0.013(3) -0.025(4)
C528 0.060(4) 0.083(4) 0.038(4) 0.002(3) 0.017(4) -0.020(4)
C529 0.065(4) 0.089(5) 0.044(4) 0.003(4) 0.017(4) -0.021(4)
C530 0.066(5) 0.090(5) 0.040(4) -0.003(4) 0.022(4) -0.022(4)
C531 0.071(5) 0.086(5) 0.045(4) 0.007(4) 0.019(4) -0.017(4)
C32 0.0275(19) 0.034(2) 0.0327(19) -0.0061(16) 0.0043(15) 0.0042(16)
C33 0.0298(19) 0.0245(19) 0.034(2) 0.0003(15) 0.0026(15) 0.0041(15)
C34 0.0309(19) 0.031(2) 0.0290(18) 0.0004(15) 0.0030(15) 0.0026(16)
C35 0.037(2) 0.037(2) 0.032(2) -0.0033(17) 0.0056(16) 0.0039(18)
C36 0.039(2) 0.030(2) 0.034(2) -0.0044(16) 0.0016(17) 0.0013(17)
C37 0.034(2) 0.033(2) 0.035(2) -0.0078(17) 0.0026(16) -0.0036(17)
C38 0.040(2) 0.039(3) 0.050(3) -0.014(2) 0.008(2) -0.0064(19)
C39 0.053(3) 0.046(3) 0.056(3) -0.001(2) 0.018(2) -0.012(2)
C40 0.033(2) 0.057(3) 0.077(4) -0.016(3) 0.011(2) -0.014(2)
C41 0.060(3) 0.049(3) 0.068(3) -0.023(3) 0.020(3) -0.022(3)
C42 0.052(3) 0.039(2) 0.036(2) -0.0061(18) 0.0120(19) 0.005(2)
C43 0.070(4) 0.072(4) 0.041(3) 0.003(3) 0.014(2) 0.031(3)
C44 0.083(4) 0.055(3) 0.064(4) -0.024(3) 0.029(3) -0.007(3)
C45 0.049(3) 0.066(4) 0.050(3) -0.010(2) 0.012(2) 0.016(3)
C46 0.031(2) 0.024(2) 0.053(3) 0.0053(18) 0.0088(18) 0.0029(16)
C47 0.035(2) 0.039(3) 0.061(3) 0.004(2) 0.012(2) 0.0004(19)
C48 0.056(3) 0.034(3) 0.061(3) 0.009(2) 0.020(2) 0.005(2)
C49 0.066(3) 0.045(3) 0.049(3) 0.011(2) 0.009(2) 0.016(2)
C50 0.048(3) 0.053(3) 0.055(3) -0.001(2) -0.007(2) 0.003(2)
C51 0.034(2) 0.037(2) 0.052(3) 0.002(2) 0.0067(19) 0.0017(18)
C52 0.041(2) 0.040(2) 0.0278(19) 0.0004(17) 0.0056(17) -0.0026(19)
C53 0.046(3) 0.049(3) 0.043(3) 0.002(2) 0.007(2) 0.003(2)
C54 0.039(3) 0.085(4) 0.046(3) 0.003(3) 0.001(2) -0.007(3)
C55 0.065(3) 0.059(3) 0.041(3) -0.007(2) 0.004(2) -0.020(3)
C56 0.060(3) 0.041(3) 0.040(2) -0.002(2) 0.008(2) -0.004(2)
C57 0.044(2) 0.038(2) 0.037(2) -0.0020(18) 0.0100(18) -0.0008(19)
K1 0.0373(5) 0.0327(5) 0.0453(5) -0.0011(4) 0.0068(4) -0.0055(4)
K2 0.0398(5) 0.0500(6) 0.0532(6) -0.0047(5) -0.0083(4) 0.0031(4)
O4 0.052(2) 0.074(3) 0.089(3) -0.004(2) -0.007(2) 0.012(2)
C58 0.068(3) 0.066(3) 0.077(4) -0.001(3) 0.002(3) -0.001(3)
C59 0.084(4) 0.080(4) 0.127(5) 0.004(4) -0.028(4) -0.002(4)
C60 0.093(4) 0.077(4) 0.116(5) -0.017(4) -0.030(4) 0.022(4)
C61 0.078(4) 0.068(3) 0.075(4) -0.007(3) -0.009(3) 0.006(3)
O5 0.067(4) 0.098(5) 0.067(4) -0.016(4) -0.010(4) 0.023(4)
C62 0.073(5) 0.098(6) 0.067(5) -0.015(5) -0.010(4) 0.024(4)
C63 0.080(5) 0.101(6) 0.079(5) -0.017(5) -0.014(5) 0.021(5)
C64 0.085(5) 0.110(6) 0.095(6) -0.025(5) -0.016(5) 0.011(5)
C65 0.076(5) 0.112(6) 0.083(5) -0.022(5) -0.016(5) 0.013(5)
O505 0.066(4) 0.095(5) 0.055(3) -0.011(3) -0.010(3) 0.023(4)
C562 0.074(4) 0.096(6) 0.067(4) -0.013(4) -0.007(4) 0.024(4)
C563 0.088(5) 0.103(6) 0.088(5) -0.019(4) -0.009(4) 0.013(4)
C564 0.086(5) 0.114(6) 0.095(5) -0.016(5) -0.018(5) -0.002(5)
C565 0.070(4) 0.110(5) 0.072(5) -0.019(4) -0.017(4) 0.015(4)
Zr2 0.02821(19) 0.0254(2) 0.0309(2) -0.00055(14) 0.00503(14) 0.00106(14)
O6 0.0304(14) 0.0319(15) 0.0340(14) 0.0051(12) 0.0086(11) 0.0007(11)
O7 0.0284(14) 0.0331(15) 0.0316(14) -0.0042(11) 0.0047(11) -0.0005(11)
O8 0.0322(14) 0.0280(14) 0.0286(13) 0.0018(11) 0.0008(11) -0.0017(11)
C66 0.0252(18) 0.029(2) 0.034(2) -0.0015(15) 0.0054(15) -0.0013(15)
C67 0.037(2) 0.034(2) 0.046(2) -0.0073(19) 0.0047(18) -0.0029(18)
C68 0.043(2) 0.037(2) 0.033(2) -0.0026(17) 0.0072(18) 0.0070(19)
C69 0.0276(19) 0.032(2) 0.035(2) 0.0011(16) 0.0042(15) -0.0038(16)
C70 0.0255(18) 0.031(2) 0.0294(18) -0.0013(15) 0.0016(14) -0.0002(15)
C71 0.0280(19) 0.030(2) 0.0311(19) 0.0003(15) 0.0035(15) -0.0012(15)
C72 0.033(2) 0.033(2) 0.0297(19) -0.0010(16) 0.0039(15) -0.0024(16)
C73 0.033(2) 0.031(2) 0.035(2) 0.0045(16) 0.0048(16) 0.0009(16)
C74 0.034(2) 0.033(2) 0.033(2) -0.0001(16) 0.0041(16) 0.0047(17)
C75 0.039(2) 0.034(2) 0.041(2) 0.0045(18) 0.0107(18) 0.0089(18)
C76 0.050(3) 0.046(3) 0.047(3) 0.001(2) 0.014(2) 0.012(2)
C77 0.035(2) 0.049(3) 0.073(3) 0.008(3) 0.020(2) 0.012(2)
C78 0.057(3) 0.040(3) 0.062(3) 0.016(2) 0.014(2) 0.018(2)
C79 0.041(2) 0.038(2) 0.036(2) 0.0046(18) 0.0082(18) -0.0055(19)
C80 0.040(3) 0.064(4) 0.071(4) 0.022(3) 0.013(2) -0.008(2)
C81 0.064(3) 0.054(3) 0.039(2) 0.002(2) 0.017(2) -0.011(3)
C82 0.064(3) 0.037(3) 0.049(3) 0.008(2) 0.020(2) -0.005(2)
C83 0.0306(19) 0.028(2) 0.0297(19) -0.0005(15) 0.0054(15) 0.0017(15)
C84 0.0267(18) 0.0267(19) 0.0328(19) 0.0019(15) 0.0062(15) 0.0039(15)
C85 0.033(2) 0.037(2) 0.032(2) -0.0019(17) 0.0026(16) 0.0032(17)
C86 0.036(2) 0.041(2) 0.035(2) 0.0001(18) 0.0067(17) 0.0028(18)
C87 0.032(2) 0.040(2) 0.038(2) -0.0005(18) 0.0074(17) 0.0029(18)
C88 0.032(2) 0.030(2) 0.038(2) 0.0001(16) 0.0037(16) 0.0040(16)
C89 0.030(2) 0.048(3) 0.047(2) -0.011(2) 0.0095(18) -0.0026(19)
C90 0.036(2) 0.091(4) 0.034(2) 0.002(2) -0.0017(19) -0.002(3)
C91 0.041(3) 0.061(3) 0.074(4) -0.026(3) 0.012(2) -0.012(2)
C92 0.028(2) 0.078(4) 0.054(3) -0.009(3) 0.001(2) 0.000(2)
C93 0.054(3) 0.079(3) 0.041(2) -0.010(2) 0.013(2) 0.018(3)
C94 0.074(4) 0.164(6) 0.073(4) -0.064(4) 0.006(3) 0.019(4)
C95 0.134(6) 0.107(5) 0.068(4) 0.006(4) 0.054(4) 0.016(4)
C96 0.076(4) 0.090(4) 0.069(4) -0.028(3) 0.012(3) 0.036(3)
C97 0.0264(18) 0.0264(19) 0.0327(19) 0.0003(15) 0.0026(15) 0.0041(15)
C98 0.0242(18) 0.030(2) 0.035(2) -0.0005(16) 0.0032(15) 0.0039(15)
C99 0.034(2) 0.034(2) 0.0290(19) 0.0004(16) 0.0061(16) -0.0029(17)
C100 0.035(2) 0.037(2) 0.033(2) -0.0062(17) 0.0044(16) -0.0012(18)
C101 0.0275(19) 0.034(2) 0.040(2) -0.0010(17) 0.0031(16) -0.0029(16)
C102 0.0267(18) 0.031(2) 0.036(2) 0.0030(16) 0.0050(15) -0.0001(16)
C103 0.030(2) 0.033(2) 0.038(2) 0.0042(17) 0.0037(16) 0.0014(16)
C104 0.037(2) 0.047(3) 0.046(3) 0.007(2) 0.0176(19) 0.005(2)
C105 0.032(2) 0.037(2) 0.048(2) 0.0060(19) 0.0022(18) 0.0001(18)
C106 0.037(2) 0.048(3) 0.054(3) 0.009(2) 0.012(2) -0.013(2)
C107 0.079(3) 0.065(3) 0.036(2) -0.016(2) 0.004(2) -0.023(3)
C108 0.160(6) 0.101(5) 0.062(4) -0.002(4) -0.031(4) -0.025(5)
C109 0.103(5) 0.118(6) 0.073(4) -0.034(4) 0.016(4) -0.022(4)
C110 0.123(5) 0.128(6) 0.059(4) -0.024(4) 0.006(4) -0.063(5)
C111 0.039(2) 0.024(2) 0.051(3) -0.0035(18) 0.0119(19) -0.0069(17)
C112 0.042(2) 0.036(2) 0.049(3) -0.003(2) 0.004(2) 0.0039(19)
C113 0.048(3) 0.047(3) 0.058(3) 0.005(2) 0.005(2) -0.009(2)
C114 0.066(3) 0.043(3) 0.045(3) -0.003(2) 0.014(2) -0.016(2)
C115 0.053(3) 0.041(3) 0.057(3) -0.013(2) 0.025(2) -0.014(2)
C116 0.039(2) 0.035(2) 0.056(3) -0.009(2) 0.014(2) -0.0066(19)
C117 0.046(2) 0.041(2) 0.030(2) -0.0005(18) 0.0092(18) -0.001(2)
C118 0.045(3) 0.053(3) 0.035(2) -0.001(2) 0.0005(19) -0.003(2)
C119 0.051(3) 0.071(4) 0.038(2) -0.008(2) -0.003(2) 0.006(3)
C120 0.069(4) 0.059(3) 0.038(3) -0.003(2) -0.006(2) 0.023(3)
C121 0.068(3) 0.042(3) 0.035(2) 0.001(2) 0.002(2) 0.007(2)
C122 0.045(2) 0.041(3) 0.034(2) -0.0022(18) 0.0038(18) 0.001(2)
K3 0.0375(5) 0.0335(5) 0.0424(5) 0.0016(4) 0.0060(4) 0.0071(4)
K4 0.0366(5) 0.0430(6) 0.0503(6) 0.0020(4) -0.0039(4) 0.0020(4)
O9 0.046(2) 0.074(3) 0.099(3) 0.011(2) -0.001(2) -0.0072(19)
C123 0.057(3) 0.072(4) 0.098(4) 0.019(3) 0.004(3) 0.000(3)
C124 0.070(4) 0.086(4) 0.154(6) 0.032(4) -0.011(4) -0.014(3)
C125 0.064(4) 0.090(4) 0.150(6) 0.028(4) -0.015(4) -0.004(3)
C126 0.058(3) 0.067(3) 0.078(4) -0.003(3) 0.015(3) 0.003(3)
O10 0.056(2) 0.077(3) 0.0441(19) 0.0088(18) -0.0022(16) -0.008(2)
C127 0.051(3) 0.096(5) 0.052(3) 0.010(3) -0.006(3) -0.009(3)
C128 0.068(4) 0.090(5) 0.042(3) 0.006(3) -0.009(3) -0.013(3)
C129 0.055(3) 0.077(4) 0.048(3) 0.005(3) 0.002(2) -0.008(3)
C130 0.061(3) 0.078(4) 0.051(3) 0.009(3) -0.009(3) -0.017(3)

loop_
_atom_type_symbol
_atom_type_description
_atom_type_scat_dispersion_real
_atom_type_scat_dispersion_imag
_atom_type_scat_source
C C 0.0033 0.0016 'International Tables Vol C Tables 4.2.6.8 and 6.1.1.4'
H H 0.0000 0.0000 'International Tables Vol C Tables 4.2.6.8 and 6.1.1.4'
O O 0.0106 0.0060 'International Tables Vol C Tables 4.2.6.8 and 6.1.1.4'
K K 0.2009 0.2494 'International Tables Vol C Tables 4.2.6.8 and 6.1.1.4'
Zr Zr -2.9673 0.5597 'International Tables Vol C Tables 4.2.6.8 and 6.1.1.4'

loop_
_geom_angle_atom_site_label_1
_geom_angle_atom_site_label_2
_geom_angle_atom_site_label_3
_geom_angle
_geom_angle_site_symmetry_1
_geom_angle_site_symmetry_3
O2 Zr1 O3 146.34(11) . .
O2 Zr1 O1 97.47(11) . .
O3 Zr1 O1 88.54(11) . .
O2 Zr1 C1 74.63(12) . .
O3 Zr1 C1 75.36(13) . .
O1 Zr1 C1 73.90(12) . .
O2 Zr1 C3 99.48(14) . .
O3 Zr1 C3 114.14(14) . .
O1 Zr1 C3 77.71(14) . .
C1 Zr1 C3 149.84(16) . .
O2 Zr1 C2 87.28(14) . .
O3 Zr1 C2 92.86(14) . .
O1 Zr1 C2 169.22(13) . .
C1 Zr1 C2 116.79(15) . .
C3 Zr1 C2 91.99(16) . .
O2 Zr1 C32 118.66(11) . .
O3 Zr1 C32 28.97(10) . .
O1 Zr1 C32 104.16(11) . .
C1 Zr1 C32 58.40(13) . .
C3 Zr1 C32 140.81(15) . .
C2 Zr1 C32 81.75(14) . .
O2 Zr1 C33 91.24(11) . .
O3 Zr1 C33 55.10(11) . .
O1 Zr1 C33 98.60(10) . .
C1 Zr1 C33 32.17(13) . .
C3 Zr1 C33 169.01(15) . .
C2 Zr1 C33 90.94(14) . .
C32 Zr1 C33 29.65(11) . .
O2 Zr1 K1 50.85(8) . .
O3 Zr1 K1 135.23(8) . .
O1 Zr1 K1 49.14(7) . .
C1 Zr1 K1 78.65(10) . .
C3 Zr1 K1 75.17(12) . .
C2 Zr1 K1 131.56(12) . .
C32 Zr1 K1 135.75(9) . .
C33 Zr1 K1 110.41(8) . .
C4 O1 Zr1 117.0(2) . .
C4 O1 K1 108.2(2) . .
Zr1 O1 K1 93.38(10) . .
C18 O2 Zr1 122.5(2) . .
C18 O2 K1 91.0(2) . .
Zr1 O2 K1 94.07(10) . .
C32 O3 Zr1 102.9(2) . .
C32 O3 K2 92.4(2) . .
Zr1 O3 K2 128.29(13) . .
C5 C1 C19 113.6(3) . .
C5 C1 C33 114.9(3) . .
C19 C1 C33 114.0(3) . .
C5 C1 Zr1 108.4(2) . .
C19 C1 Zr1 110.5(3) . .
C33 C1 Zr1 93.4(2) . .
C46 C2 Zr1 121.7(3) . .
C52 C3 Zr1 119.9(3) . .
O1 C4 C9 123.0(4) . .
O1 C4 C5 117.2(3) . .
C9 C4 C5 119.9(4) . .
O1 C4 K2 114.3(2) . .
C9 C4 K2 81.4(2) . .
C5 C4 K2 73.2(2) . .
O1 C4 K1 49.70(18) . .
C9 C4 K1 116.9(3) . .
C5 C4 K1 102.0(2) . .
K2 C4 K1 159.89(14) . .
C6 C5 C4 119.7(4) . .
C6 C5 C1 123.9(4) . .
C4 C5 C1 116.4(3) . .
C6 C5 K2 78.6(3) . .
C4 C5 K2 80.2(2) . .
C1 C5 K2 111.3(2) . .
C5 C6 C7 121.5(4) . .
C5 C6 K2 75.1(2) . .
C7 C6 K2 83.8(3) . .
C8 C7 C6 117.5(4) . .
C8 C7 C14 118.7(5) . .
C6 C7 C14 123.8(5) . .
C8 C7 C514 124.1(8) . .
C6 C7 C514 118.4(8) . .
C8 C7 K2 79.0(3) . .
C6 C7 K2 70.9(3) . .
C14 C7 K2 121.6(5) . .
C514 C7 K2 120.5(8) . .
C7 C8 C9 123.7(4) . .
C7 C8 K2 76.3(3) . .
C9 C8 K2 75.9(3) . .
C8 C9 C4 117.7(4) . .
C8 C9 C10 120.7(4) . .
C4 C9 C10 121.5(4) . .
C8 C9 K2 79.4(3) . .
C4 C9 K2 73.1(2) . .
C10 C9 K2 116.0(3) . .
C13 C10 C11 107.0(4) . .
C13 C10 C9 112.8(4) . .
C11 C10 C9 110.0(3) . .
C13 C10 C12 107.9(4) . .
C11 C10 C12 110.6(4) . .
C9 C10 C12 108.6(3) . .
C15 C14 C16 109.1(8) . .
C15 C14 C7 109.8(8) . .
C16 C14 C7 109.5(8) . .
C15 C14 C17 108.7(8) . .
C16 C14 C17 108.0(8) . .
C7 C14 C17 111.6(7) . .
C515 C514 C516 110.2(17) . .
C515 C514 C517 109.7(17) . .
C516 C514 C517 105.5(16) . .
C515 C514 C7 111.4(16) . .
C516 C514 C7 108.2(16) . .
C517 C514 C7 111.7(16) . .
O2 C18 C19 116.6(3) . .
O2 C18 C23 122.6(4) . .
C19 C18 C23 120.7(4) . .
O2 C18 K1 63.25(19) . .
C19 C18 K1 98.1(2) . .
C23 C18 K1 106.5(3) . .
C20 C19 C18 119.3(4) . .
C20 C19 C1 125.5(4) . .
C18 C19 C1 115.0(3) . .
C21 C20 C19 121.5(4) . .
C22 C21 C20 117.8(4) . .
C22 C21 C28 120.0(5) . .
C20 C21 C28 121.9(5) . .
C22 C21 C528 121.6(7) . .
C20 C21 C528 120.5(7) . .
C21 C22 C23 123.7(4) . .
C22 C23 C18 116.8(4) . .
C22 C23 C24 120.3(4) . .
C18 C23 C24 122.8(4) . .
C27 C24 C26 107.6(4) . .
C27 C24 C25 107.6(4) . .
C26 C24 C25 109.7(4) . .
C27 C24 C23 113.2(4) . .
C26 C24 C23 110.5(4) . .
C25 C24 C23 108.3(4) . .
C29 C28 C21 109.6(9) . .
C29 C28 C30 109.2(10) . .
C21 C28 C30 108.5(9) . .
C29 C28 C31 108.3(10) . .
C21 C28 C31 112.2(9) . .
C30 C28 C31 109.0(10) . .
C529 C528 C530 109.2(15) . .
C529 C528 C531 109.2(15) . .
C530 C528 C531 105.7(14) . .
C529 C528 C21 112.8(13) . .
C530 C528 C21 109.7(13) . .
C531 C528 C21 110.1(13) . .
O3 C32 C37 123.3(4) . .
O3 C32 C33 115.5(3) . .
C37 C32 C33 121.2(4) . .
O3 C32 Zr1 48.17(17) . .
C37 C32 Zr1 145.3(3) . .
C33 C32 Zr1 77.8(2) . .
O3 C32 K2 62.21(19) . .
C37 C32 K2 106.9(3) . .
C33 C32 K2 100.1(2) . .
Zr1 C32 K2 96.59(12) . .
C34 C33 C32 118.0(4) . .
C34 C33 C1 125.1(4) . .
C32 C33 C1 116.7(3) . .
C34 C33 Zr1 143.8(3) . .
C32 C33 Zr1 72.6(2) . .
C1 C33 Zr1 54.4(2) . .
C35 C34 C33 122.3(4) . .
C34 C35 C36 117.9(4) . .
C34 C35 C42 119.0(4) . .
C36 C35 C42 123.0(4) . .
C35 C36 C37 123.5(4) . .
C36 C37 C32 116.8(4) . .
C36 C37 C38 120.7(4) . .
C32 C37 C38 122.5(4) . .
C37 C38 C39 110.2(4) . .
C37 C38 C40 110.8(4) . .
C39 C38 C40 108.3(4) . .
C37 C38 C41 112.1(4) . .
C39 C38 C41 107.9(4) . .
C40 C38 C41 107.6(4) . .
C43 C42 C44 109.2(4) . .
C43 C42 C45 109.4(4) . .
C44 C42 C45 107.6(4) . .
C43 C42 C35 108.9(4) . .
C44 C42 C35 112.0(4) . .
C45 C42 C35 109.7(4) . .
C47 C46 C51 115.2(4) . .
C47 C46 C2 122.6(4) . .
C51 C46 C2 122.2(4) . .
C47 C46 K1 80.1(3) . 2_645
C51 C46 K1 81.6(3) . 2_645
C2 C46 K1 105.8(3) . 2_645
C48 C47 C46 123.4(5) . .
C48 C47 K1 84.6(3) . 2_645
C46 C47 K1 73.4(2) . 2_645
C49 C48 C47 120.0(5) . .
C49 C48 K1 81.6(3) . 2_645
C47 C48 K1 70.6(3) . 2_645
C48 C49 C50 119.0(5) . .
C48 C49 K1 74.4(3) . 2_645
C50 C49 K1 75.5(3) . 2_645
C49 C50 C51 120.5(5) . .
C49 C50 K1 80.5(3) . 2_645
C51 C50 K1 71.0(3) . 2_645
C50 C51 C46 121.7(4) . .
C50 C51 K1 84.1(3) . 2_645
C46 C51 K1 72.1(2) . 2_645
C57 C52 C53 116.4(4) . .
C57 C52 C3 122.4(4) . .
C53 C52 C3 121.1(4) . .
C57 C52 K1 80.5(3) . .
C53 C52 K1 81.7(3) . .
C3 C52 K1 104.5(3) . .
C54 C53 C52 121.9(5) . .
C55 C54 C53 120.5(5) . .
C55 C54 K1 81.7(3) . .
C53 C54 K1 70.6(3) . .
C54 C55 C56 118.5(5) . .
C54 C55 K1 75.2(3) . .
C56 C55 K1 73.6(3) . .
C57 C56 C55 120.9(5) . .
C57 C56 K1 71.0(3) . .
C55 C56 K1 83.2(3) . .
C56 C57 C52 121.7(4) . .
O1 K1 O2 70.99(8) . .
O1 K1 C46 135.63(11) . 2_655
O2 K1 C46 145.33(10) . 2_655
O1 K1 C47 145.05(12) . 2_655
O2 K1 C47 118.92(11) . 2_655
C46 K1 C47 26.50(11) 2_655 2_655
O1 K1 C52 66.79(10) . .
O2 K1 C52 75.56(10) . .
C46 K1 C52 130.50(12) 2_655 .
C47 K1 C52 146.12(13) 2_655 .
O1 K1 C51 109.42(10) . 2_655
O2 K1 C51 151.26(11) . 2_655
C46 K1 C51 26.37(12) 2_655 2_655
C47 K1 C51 44.77(12) 2_655 2_655
C52 K1 C51 132.10(12) . 2_655
O1 K1 C18 80.66(10) . .
O2 K1 C18 25.74(9) . .
C46 K1 C18 123.03(11) 2_655 .
C47 K1 C18 97.03(12) 2_655 .
C52 K1 C18 101.30(11) . .
C51 K1 C18 125.87(12) 2_655 .
O1 K1 C48 124.33(12) . 2_655
O2 K1 C48 103.71(11) . 2_655
C46 K1 C48 45.65(12) 2_655 2_655
C47 K1 C48 24.80(13) 2_655 2_655
C52 K1 C48 168.32(13) . 2_655
C51 K1 C48 51.14(12) 2_655 2_655
C18 K1 C48 78.64(11) . 2_655
O1 K1 C50 95.73(11) . 2_655
O2 K1 C50 127.77(12) . 2_655
C46 K1 C50 45.43(13) 2_655 2_655
C47 K1 C50 50.67(13) 2_655 2_655
C52 K1 C50 146.18(13) . 2_655
C51 K1 C50 24.97(13) 2_655 2_655
C18 K1 C50 104.12(12) . 2_655
C48 K1 C50 42.59(14) 2_655 2_655
O1 K1 C49 102.40(11) . 2_655
O2 K1 C49 107.72(11) . 2_655
C46 K1 C49 52.62(12) 2_655 2_655
C47 K1 C49 43.21(13) 2_655 2_655
C52 K1 C49 167.46(13) . 2_655
C51 K1 C49 43.55(13) 2_655 2_655
C18 K1 C49 82.43(12) . 2_655
C48 K1 C49 24.02(13) 2_655 2_655
C50 K1 C49 24.00(13) 2_655 2_655
O1 K1 C56 90.20(11) . .
O2 K1 C56 118.32(11) . .
C46 K1 C56 87.67(12) 2_655 .
C47 K1 C56 109.70(13) 2_655 .
C52 K1 C56 43.74(12) . .
C51 K1 C56 90.35(13) 2_655 .
C18 K1 C56 143.69(12) . .
C48 K1 C56 133.08(12) 2_655 .
C50 K1 C56 111.76(14) 2_655 .
C49 K1 C56 133.86(13) 2_655 .
O1 K1 C4 22.07(9) . .
O2 K1 C4 78.42(9) . .
C46 K1 C4 118.79(11) 2_655 .
C47 K1 C4 123.08(12) 2_655 .
C52 K1 C4 88.64(11) . .
C51 K1 C4 92.80(11) 2_655 .
C18 K1 C4 78.31(10) . .
C48 K1 C4 102.70(12) 2_655 .
C50 K1 C4 75.20(11) 2_655 .
C49 K1 C4 80.34(12) 2_655 .
C56 K1 C4 105.15(11) . .
O4 K2 O505 82.31(18) . .
O4 K2 O3 147.96(13) . .
O505 K2 O3 115.81(17) . .
O4 K2 O5 81.6(2) . .
O3 K2 O5 106.1(3) . .
O4 K2 C5 143.54(14) . .
O505 K2 C5 100.0(2) . .
O3 K2 C5 62.91(10) . .
O5 K2 C5 112.6(3) . .
O4 K2 C6 124.86(14) . .
O505 K2 C6 78.3(2) . .
O3 K2 C6 86.00(10) . .
O5 K2 C6 95.3(3) . .
C5 K2 C6 26.32(11) . .
O4 K2 C4 128.21(13) . .
O505 K2 C4 124.3(2) . .
O3 K2 C4 64.99(9) . .
O5 K2 C4 139.0(3) . .
C5 K2 C4 26.55(10) . .
C6 K2 C4 46.10(11) . .
O4 K2 C32 154.72(13) . .
O505 K2 C32 90.66(17) . .
O3 K2 C32 25.36(9) . .
O5 K2 C32 83.4(2) . .
C5 K2 C32 61.56(11) . .
C6 K2 C32 76.71(11) . .
C4 K2 C32 75.48(10) . .
O4 K2 C9 103.03(13) . .
O505 K2 C9 124.2(2) . .
O3 K2 C9 88.61(10) . .
O5 K2 C9 144.4(3) . .
C5 K2 C9 45.81(10) . .
C6 K2 C9 52.79(11) . .
C4 K2 C9 25.53(10) . .
C32 K2 C9 101.01(11) . .
O4 K2 C7 100.61(14) . .
O505 K2 C7 79.6(2) . .
O3 K2 C7 108.31(10) . .
O5 K2 C7 99.8(3) . .
C5 K2 C7 45.42(11) . .
C6 K2 C7 25.29(11) . .
C4 K2 C7 52.61(11) . .
C32 K2 C7 101.95(12) . .
C9 K2 C7 44.62(11) . .
O4 K2 C8 91.91(13) . .
O505 K2 C8 101.2(2) . .
O3 K2 C8 108.71(10) . .
O5 K2 C8 121.6(3) . .
C5 K2 C8 51.77(11) . .
C6 K2 C8 43.85(11) . .
C4 K2 C8 43.95(10) . .
C32 K2 C8 113.31(11) . .
C9 K2 C8 24.75(11) . .
C7 K2 C8 24.66(11) . .
C61 O4 C58 106.8(5) . .
C61 O4 K2 125.5(4) . .
C58 O4 K2 127.4(4) . .
O4 C58 C59 106.5(5) . .
C58 C59 C60 106.4(6) . .
C61 C60 C59 104.8(6) . .
O4 C61 C60 105.1(5) . .
C65 O5 C62 107.4(11) . .
C65 O5 K2 133.3(9) . .
C62 O5 K2 119.1(9) . .
O5 C62 C63 106.5(14) . .
C62 C63 C64 103.2(12) . .
C65 C64 C63 106.6(12) . .
O5 C65 C64 107.2(11) . .
C565 O505 C562 106.1(9) . .
C565 O505 K2 132.7(7) . .
C562 O505 K2 118.6(8) . .
O505 C562 C563 107.1(9) . .
C562 C563 C564 104.8(10) . .
C565 C564 C563 105.8(10) . .
O505 C565 C564 103.3(9) . .
O7 Zr2 O6 146.26(10) . .
O7 Zr2 O8 97.62(11) . .
O6 Zr2 O8 88.30(10) . .
O7 Zr2 C66 74.48(12) . .
O6 Zr2 C66 75.58(12) . .
O8 Zr2 C66 73.26(12) . .
O7 Zr2 C68 100.63(13) . .
O6 Zr2 C68 113.06(13) . .
O8 Zr2 C68 77.38(13) . .
C66 Zr2 C68 149.16(15) . .
O7 Zr2 C67 86.35(14) . .
O6 Zr2 C67 94.61(14) . .
O8 Zr2 C67 168.10(13) . .
C66 Zr2 C67 118.64(15) . .
C68 Zr2 C67 90.89(16) . .
O7 Zr2 C69 117.44(11) . .
O6 Zr2 C69 30.70(11) . .
O8 Zr2 C69 106.57(11) . .
C66 Zr2 C69 59.85(13) . .
C68 Zr2 C69 140.27(14) . .
C67 Zr2 C69 81.17(14) . .
O7 Zr2 C70 89.25(11) . .
O6 Zr2 C70 57.04(11) . .
O8 Zr2 C70 100.88(11) . .
C66 Zr2 C70 33.69(13) . .
C68 Zr2 C70 170.09(14) . .
C67 Zr2 C70 90.34(14) . .
C69 Zr2 C70 30.57(12) . .
O7 Zr2 K3 51.18(8) . .
O6 Zr2 K3 136.27(8) . .
O8 Zr2 K3 49.79(7) . .
C66 Zr2 K3 79.97(10) . .
C68 Zr2 K3 73.95(11) . .
C67 Zr2 K3 129.02(11) . .
C69 Zr2 K3 139.11(9) . .
C70 Zr2 K3 112.56(9) . .
C69 O6 Zr2 97.3(2) . .
C69 O6 K4 97.3(2) . .
Zr2 O6 K4 130.90(12) . .
C83 O7 Zr2 123.2(2) . .
C83 O7 K3 89.0(2) . .
Zr2 O7 K3 93.85(10) . .
C97 O8 Zr2 116.3(2) . .
C97 O8 K3 112.8(2) . .
Zr2 O8 K3 92.64(9) . .
C98 C66 C70 118.4(3) . .
C98 C66 C84 114.3(3) . .
C70 C66 C84 114.2(3) . .
C98 C66 Zr2 108.1(2) . .
C70 C66 Zr2 88.0(2) . .
C84 C66 Zr2 110.3(3) . .
C111 C67 Zr2 121.9(3) . .
C117 C68 Zr2 120.5(3) . .
O6 C69 C74 122.5(4) . .
O6 C69 C70 116.2(3) . .
C74 C69 C70 121.3(4) . .
O6 C69 Zr2 52.02(18) . .
C74 C69 Zr2 140.5(3) . .
C70 C69 Zr2 76.9(2) . .
O6 C69 K4 57.98(19) . .
C74 C69 K4 110.6(3) . .
C70 C69 K4 101.8(2) . .
Zr2 C69 K4 97.43(12) . .
C71 C70 C69 118.4(4) . .
C71 C70 C66 124.0(3) . .
C69 C70 C66 117.3(3) . .
C71 C70 Zr2 137.1(3) . .
C69 C70 Zr2 72.5(2) . .
C66 C70 Zr2 58.31(19) . .
C72 C71 C70 122.3(4) . .
C71 C72 C73 117.8(4) . .
C71 C72 C79 120.7(4) . .
C73 C72 C79 121.3(4) . .
C72 C73 C74 123.3(4) . .
C73 C74 C69 116.6(4) . .
C73 C74 C75 120.5(4) . .
C69 C74 C75 122.9(4) . .
C76 C75 C78 107.4(4) . .
C76 C75 C74 111.3(4) . .
C78 C75 C74 112.1(4) . .
C76 C75 C77 109.1(4) . .
C78 C75 C77 105.9(4) . .
C74 C75 C77 110.8(4) . .
C80 C79 C82 107.6(4) . .
C80 C79 C72 110.8(4) . .
C82 C79 C72 112.7(4) . .
C80 C79 C81 109.9(4) . .
C82 C79 C81 107.8(4) . .
C72 C79 C81 108.0(4) . .
O7 C83 C84 116.9(3) . .
O7 C83 C88 122.8(4) . .
C84 C83 C88 120.3(4) . .
O7 C83 K3 65.04(19) . .
C84 C83 K3 99.5(2) . .
C88 C83 K3 104.4(3) . .
C85 C84 C83 119.5(4) . .
C85 C84 C66 125.7(4) . .
C83 C84 C66 114.8(3) . .
C86 C85 C84 122.3(4) . .
C85 C86 C87 117.0(4) . .
C85 C86 C93 122.9(4) . .
C87 C86 C93 120.0(4) . .
C88 C87 C86 123.4(4) . .
C87 C88 C83 117.3(4) . .
C87 C88 C89 120.7(4) . .
C83 C88 C89 122.0(4) . .
C92 C89 C91 107.3(4) . .
C92 C89 C90 108.2(4) . .
C91 C89 C90 110.4(4) . .
C92 C89 C88 112.2(4) . .
C91 C89 C88 107.4(4) . .
C90 C89 C88 111.3(4) . .
C96 C93 C95 108.5(6) . .
C96 C93 C94 104.5(6) . .
C95 C93 C94 112.5(6) . .
C96 C93 C86 111.1(4) . .
C95 C93 C86 108.6(5) . .
C94 C93 C86 111.6(5) . .
O8 C97 C102 122.8(3) . .
O8 C97 C98 117.2(3) . .
C102 C97 C98 120.0(4) . .
O8 C97 K4 115.6(2) . .
C102 C97 K4 81.2(2) . .
C98 C97 K4 71.0(2) . .
O8 C97 K3 46.42(17) . .
C102 C97 K3 118.7(3) . .
C98 C97 K3 103.7(2) . .
K4 C97 K3 157.69(14) . .
C99 C98 C97 119.2(4) . .
C99 C98 C66 124.9(4) . .
C97 C98 C66 115.8(3) . .
C99 C98 K4 77.8(2) . .
C97 C98 K4 82.6(2) . .
C66 C98 K4 112.7(2) . .
C100 C99 C98 122.2(4) . .
C99 C100 C101 117.0(4) . .
C99 C100 C107 121.6(4) . .
C101 C100 C107 121.3(4) . .
C99 C100 K4 70.4(2) . .
C101 C100 K4 79.8(2) . .
C107 C100 K4 121.6(3) . .
C100 C101 C102 124.1(4) . .
C101 C102 C97 117.3(4) . .
C101 C102 C103 120.5(4) . .
C97 C102 C103 122.1(4) . .
C101 C102 K4 78.0(2) . .
C97 C102 K4 73.5(2) . .
C103 C102 K4 117.7(2) . .
C106 C103 C102 112.9(4) . .
C106 C103 C104 108.3(4) . .
C102 C103 C104 108.5(3) . .
C106 C103 C105 107.0(4) . .
C102 C103 C105 110.0(3) . .
C104 C103 C105 110.1(4) . .
C110 C107 C108 113.5(7) . .
C110 C107 C100 114.8(5) . .
C108 C107 C100 111.8(5) . .
C110 C107 C109 109.3(6) . .
C108 C107 C109 100.0(6) . .
C100 C107 C109 106.2(5) . .
C116 C111 C112 115.9(4) . .
C116 C111 C67 121.9(4) . .
C112 C111 C67 122.2(4) . .
C116 C111 K3 77.1(2) . 2_755
C112 C111 K3 76.1(3) . 2_755
C67 C111 K3 116.4(3) . 2_755
C113 C112 C111 121.9(5) . .
C113 C112 K3 77.9(3) . 2_755
C111 C112 K3 77.9(3) . 2_755
C112 C113 C114 120.4(5) . .
C112 C113 K3 76.6(3) . 2_755
C114 C113 K3 77.5(3) . 2_755
C115 C114 C113 119.0(5) . .
C115 C114 K3 77.9(3) . 2_755
C113 C114 K3 76.9(3) . 2_755
C114 C115 C116 120.7(5) . .
C114 C115 K3 76.9(3) . 2_755
C116 C115 K3 76.7(3) . 2_755
C115 C116 C111 122.1(5) . .
C115 C116 K3 77.8(3) . 2_755
C111 C116 K3 77.2(2) . 2_755
C122 C117 C118 116.2(4) . .
C122 C117 C68 122.8(4) . .
C118 C117 C68 121.0(4) . .
C122 C117 K3 79.9(3) . .
C118 C117 K3 82.2(3) . .
C68 C117 K3 104.9(3) . .
C119 C118 C117 121.1(5) . .
C120 C119 C118 121.2(5) . .
C120 C119 K3 81.0(3) . .
C118 C119 K3 70.0(3) . .
C119 C120 C121 119.2(5) . .
C119 C120 K3 76.1(3) . .
C121 C120 K3 72.8(3) . .
C120 C121 C122 120.5(5) . .
C120 C121 K3 83.9(3) . .
C122 C121 K3 70.6(3) . .
C117 C122 C121 121.7(5) . .
O8 K3 O7 70.50(8) . .
O8 K3 C117 67.16(11) . .
O7 K3 C117 77.35(10) . .
O8 K3 C83 79.67(9) . .
O7 K3 C83 25.95(9) . .
C117 K3 C83 103.26(11) . .
O8 K3 C112 111.54(11) . 2_745
O7 K3 C112 156.05(11) . 2_745
C117 K3 C112 126.11(13) . 2_745
C83 K3 C112 130.23(12) . 2_745
O8 K3 C113 98.07(12) . 2_745
O7 K3 C113 132.21(12) . 2_745
C117 K3 C113 142.33(14) . 2_745
C83 K3 C113 107.94(13) . 2_745
C112 K3 C113 25.48(13) 2_745 2_745
O8 K3 C114 105.75(12) . 2_745
O7 K3 C114 110.87(11) . 2_745
C117 K3 C114 167.35(14) . 2_745
C83 K3 C114 85.10(12) . 2_745
C112 K3 C114 45.18(13) 2_745 2_745
C113 K3 C114 25.63(14) 2_745 2_745
O8 K3 C116 149.39(12) . 2_745
O7 K3 C116 122.30(11) . 2_745
C117 K3 C116 139.39(13) . 2_745
C83 K3 C116 101.83(11) . 2_745
C112 K3 C116 44.70(12) 2_745 2_745
C113 K3 C116 52.00(14) 2_745 2_745
C114 K3 C116 44.82(14) 2_745 2_745
O8 K3 C111 137.16(11) . 2_745
O7 K3 C111 147.83(10) . 2_745
C117 K3 C111 124.05(12) . 2_745
C83 K3 C111 127.00(11) . 2_745
C112 K3 C111 25.99(12) 2_745 2_745
C113 K3 C111 45.69(13) 2_745 2_745
C114 K3 C111 53.52(13) 2_745 2_745
C116 K3 C111 25.76(11) 2_745 2_745
O8 K3 C115 129.14(12) . 2_745
O7 K3 C115 107.11(11) . 2_745
C117 K3 C115 163.69(14) . 2_745
C83 K3 C115 82.51(12) . 2_745
C112 K3 C115 52.07(13) 2_745 2_745
C113 K3 C115 44.44(14) 2_745 2_745
C114 K3 C115 25.12(14) 2_745 2_745
C116 K3 C115 25.46(13) 2_745 2_745
C111 K3 C115 45.58(12) 2_745 2_745
O8 K3 C121 91.01(11) . .
O7 K3 C121 121.33(11) . .
C117 K3 C121 44.80(12) . .
C83 K3 C121 147.07(12) . .
C112 K3 C121 82.61(13) 2_745 .
C113 K3 C121 104.60(14) 2_745 .
C114 K3 C121 127.79(13) 2_745 .
C116 K3 C121 102.00(12) 2_745 .
C111 K3 C121 80.52(12) 2_745 .
C115 K3 C121 125.90(13) 2_745 .
O8 K3 C119 111.18(11) . .
O7 K3 C119 93.54(12) . .
C117 K3 C119 44.07(13) . .
C83 K3 C119 113.47(13) . .
C112 K3 C119 107.01(14) 2_745 .
C113 K3 C119 132.44(15) 2_745 .
C114 K3 C119 140.86(14) 2_745 .
C116 K3 C119 96.41(14) 2_745 .
C111 K3 C119 89.60(13) 2_745 .
C115 K3 C119 119.62(14) 2_745 .
C121 K3 C119 41.25(14) . .
O9 K4 O10 82.11(13) . .
O9 K4 O6 150.34(13) . .
O10 K4 O6 106.97(10) . .
O9 K4 C98 144.86(14) . .
O10 K4 C98 100.81(12) . .
O6 K4 C98 62.63(10) . .
O9 K4 C97 132.79(13) . .
O10 K4 C97 126.72(12) . .
O6 K4 C97 64.24(9) . .
C98 K4 C97 26.42(10) . .
O9 K4 C100 99.79(13) . .
O10 K4 C100 88.16(12) . .
O6 K4 C100 108.52(10) . .
C98 K4 C100 45.88(11) . .
C97 K4 C100 52.66(10) . .
O9 K4 C69 152.47(13) . .
O10 K4 C69 82.91(11) . .
O6 K4 C69 24.73(9) . .
C98 K4 C69 61.08(11) . .
C97 K4 C69 74.33(11) . .
C100 K4 C69 102.68(11) . .
O9 K4 C102 107.53(13) . .
O10 K4 C102 132.56(12) . .
O6 K4 C102 87.33(10) . .
C98 K4 C102 45.75(10) . .
C97 K4 C102 25.31(10) . .
C100 K4 C102 44.78(11) . .
C69 K4 C102 99.63(10) . .
C123 O9 C126 108.4(5) . .
C123 O9 K4 123.0(4) . .
C126 O9 K4 124.0(4) . .
O9 C123 C124 108.5(6) . .
C123 C124 C125 104.2(6) . .
C126 C125 C124 104.3(7) . .
O9 C126 C125 104.2(6) . .
C130 O10 C127 104.9(4) . .
C130 O10 K4 122.8(3) . .
C127 O10 K4 131.9(3) . .
O10 C127 C128 105.9(5) . .
C129 C128 C127 104.1(4) . .
C128 C129 C130 104.1(5) . .
O10 C130 C129 106.7(5) . .

loop_
_geom_bond_atom_site_label_1
_geom_bond_atom_site_label_2
_geom_bond_distance
_geom_bond_site_symmetry_2
Zr1 O2 2.081(3) .
Zr1 O3 2.113(3) .
Zr1 O1 2.202(3) .
Zr1 C1 2.308(4) .
Zr1 C3 2.356(4) .
Zr1 C2 2.382(4) .
Zr1 C32 2.765(4) .
Zr1 C33 2.833(4) .
Zr1 K1 3.6123(12) .
O1 C4 1.348(5) .
O1 K1 2.737(3) .
O2 C18 1.366(5) .
O2 K1 2.809(3) .
O3 C32 1.374(5) .
O3 K2 2.837(3) .
C1 C5 1.508(6) .
C1 C19 1.504(5) .
C1 C33 1.511(6) .
C2 C46 1.468(6) .
C3 C52 1.471(6) .
C4 C9 1.413(5) .
C4 C5 1.423(5) .
C4 K2 3.136(4) .
C4 K1 3.408(4) .
C5 C6 1.398(6) .
C5 K2 3.047(4) .
C6 C7 1.397(6) .
C6 K2 3.090(5) .
C7 C8 1.396(6) .
C7 C14 1.530(13) .
C7 C514 1.55(3) .
C7 K2 3.250(5) .
C8 C9 1.399(6) .
C8 K2 3.284(5) .
C9 C10 1.538(6) .
C9 K2 3.241(4) .
C10 C13 1.537(6) .
C10 C11 1.532(6) .
C10 C12 1.539(6) .
C14 C15 1.517(11) .
C14 C16 1.527(11) .
C14 C17 1.528(10) .
C514 C515 1.513(16) .
C514 C516 1.534(16) .
C514 C517 1.542(15) .
C18 C19 1.408(6) .
C18 C23 1.414(5) .
C18 K1 3.145(4) .
C19 C20 1.395(6) .
C20 C21 1.393(6) .
C21 C22 1.384(6) .
C21 C28 1.523(17) .
C21 C528 1.56(3) .
C22 C23 1.407(6) .
C23 C24 1.535(6) .
C24 C27 1.535(6) .
C24 C26 1.532(6) .
C24 C25 1.526(6) .
C28 C29 1.518(12) .
C28 C30 1.533(12) .
C28 C31 1.529(12) .
C528 C529 1.520(15) .
C528 C530 1.533(15) .
C528 C531 1.543(15) .
C32 C37 1.407(6) .
C32 C33 1.434(6) .
C32 K2 3.204(4) .
C33 C34 1.394(5) .
C34 C35 1.389(6) .
C35 C36 1.391(6) .
C35 C42 1.545(6) .
C36 C37 1.409(6) .
C37 C38 1.540(6) .
C38 C39 1.525(7) .
C38 C40 1.547(7) .
C38 C41 1.535(6) .
C42 C43 1.527(6) .
C42 C44 1.524(7) .
C42 C45 1.532(6) .
C46 C47 1.403(6) .
C46 C51 1.407(6) .
C46 K1 3.014(4) 2_645
C47 C48 1.377(7) .
C47 K1 3.097(5) 2_645
C48 C49 1.381(8) .
C48 K1 3.267(5) 2_645
C49 C50 1.384(8) .
C49 K1 3.357(5) 2_645
C50 C51 1.399(7) .
C50 K1 3.296(6) 2_645
C51 K1 3.133(5) 2_645
C52 C57 1.403(6) .
C52 C53 1.398(7) .
C52 K1 3.127(4) .
C53 C54 1.396(8) .
C54 C55 1.384(8) .
C54 K1 3.418(5) .
C55 C56 1.390(8) .
C55 K1 3.498(5) .
C56 C57 1.385(7) .
C56 K1 3.379(5) .
K1 C46 3.014(4) 2_655
K1 C47 3.097(5) 2_655
K1 C51 3.133(5) 2_655
K1 C48 3.267(5) 2_655
K1 C50 3.296(6) 2_655
K1 C49 3.357(5) 2_655
K2 O4 2.653(4) .
K2 O505 2.752(7) .
K2 O5 2.855(11) .
O4 C61 1.422(7) .
O4 C58 1.436(7) .
C58 C59 1.464(9) .
C59 C60 1.490(10) .
C60 C61 1.487(9) .
O5 C65 1.420(14) .
O5 C62 1.435(15) .
C62 C63 1.468(15) .
C63 C64 1.500(16) .
C64 C65 1.475(16) .
O505 C565 1.431(11) .
O505 C562 1.435(12) .
C562 C563 1.470(13) .
C563 C564 1.490(13) .
C564 C565 1.487(14) .
Zr2 O7 2.078(3) .
Zr2 O6 2.117(3) .
Zr2 O8 2.208(3) .
Zr2 C66 2.316(4) .
Zr2 C68 2.357(4) .
Zr2 C67 2.389(4) .
Zr2 C69 2.664(4) .
Zr2 C70 2.721(4) .
Zr2 K3 3.6169(11) .
O6 C69 1.371(5) .
O6 K4 2.779(3) .
O7 C83 1.363(5) .
O7 K3 2.825(3) .
O8 C97 1.353(5) .
O8 K3 2.765(3) .
C66 C98 1.501(5) .
C66 C70 1.510(6) .
C66 C84 1.514(5) .
C67 C111 1.467(6) .
C68 C117 1.464(6) .
C69 C74 1.412(6) .
C69 C70 1.420(5) .
C69 K4 3.251(4) .
C70 C71 1.397(5) .
C71 C72 1.386(6) .
C72 C73 1.398(6) .
C72 C79 1.535(6) .
C73 C74 1.415(6) .
C74 C75 1.542(6) .
C75 C76 1.529(6) .
C75 C78 1.544(6) .
C75 C77 1.550(7) .
C79 C80 1.531(7) .
C79 C82 1.531(7) .
C79 C81 1.541(6) .
C83 C84 1.404(6) .
C83 C88 1.408(6) .
C83 K3 3.115(4) .
C84 C85 1.385(5) .
C85 C86 1.381(6) .
C86 C87 1.400(6) .
C86 C93 1.540(6) .
C87 C88 1.395(6) .
C88 C89 1.551(6) .
C89 C92 1.535(6) .
C89 C91 1.525(7) .
C89 C90 1.531(7) .
C93 C96 1.523(8) .
C93 C95 1.530(10) .
C93 C94 1.519(9) .
C97 C102 1.415(6) .
C97 C98 1.424(5) .
C97 K4 3.175(4) .
C97 K3 3.518(4) .
C98 C99 1.405(6) .
C98 K4 3.026(4) .
C99 C100 1.388(6) .
C100 C101 1.399(6) .
C100 C107 1.541(6) .
C100 K4 3.227(4) .
C101 C102 1.404(6) .
C102 C103 1.536(6) .
C102 K4 3.272(4) .
C103 C106 1.522(6) .
C103 C104 1.532(6) .
C103 C105 1.537(6) .
C107 C110 1.440(9) .
C107 C108 1.487(10) .
C107 C109 1.590(10) .
C111 C116 1.405(6) .
C111 C112 1.412(6) .
C111 K3 3.152(4) 2_755
C112 C113 1.384(7) .
C112 K3 3.129(5) 2_755
C113 C114 1.397(7) .
C113 K3 3.146(5) 2_755
C114 C115 1.374(8) .
C114 K3 3.153(5) 2_755
C115 C116 1.392(7) .
C115 K3 3.165(5) 2_755
C116 K3 3.151(5) 2_755
C117 C122 1.407(7) .
C117 C118 1.414(7) .
C117 K3 3.076(4) .
C118 C119 1.398(7) .
C119 C120 1.368(8) .
C119 K3 3.403(5) .
C120 C121 1.380(8) .
C120 K3 3.462(5) .
C121 C122 1.398(7) .
C121 K3 3.325(5) .
K3 C112 3.129(5) 2_745
K3 C113 3.146(5) 2_745
K3 C114 3.153(5) 2_745
K3 C116 3.151(5) 2_745
K3 C111 3.152(4) 2_745
K3 C115 3.165(5) 2_745
K4 O9 2.661(4) .
K4 O10 2.763(4) .
O9 C123 1.404(8) .
O9 C126 1.439(7) .
C123 C124 1.436(9) .
C124 C125 1.524(11) .
C125 C126 1.434(10) .
O10 C130 1.418(7) .
O10 C127 1.432(6) .
C127 C128 1.524(8) .
C128 C129 1.521(8) .
C129 C130 1.507(8) .

loop_
_geom_torsion_atom_site_label_1
_geom_torsion_atom_site_label_2
_geom_torsion_atom_site_label_3
_geom_torsion_atom_site_label_4
_geom_torsion
_geom_torsion_site_symmetry_1
_geom_torsion_site_symmetry_4
Zr1 O1 C4 C9 157.3(3) . .
K1 O1 C4 C9 -99.0(4) . .
Zr1 O1 C4 C5 -21.1(4) . .
K1 O1 C4 C5 82.6(4) . .
Zr1 O1 C4 K2 61.8(3) . .
K1 O1 C4 K2 165.48(12) . .
Zr1 O1 C4 K1 -103.7(2) . .
O1 C4 C5 C6 179.9(4) . .
C9 C4 C5 C6 1.5(6) . .
K2 C4 C5 C6 70.8(4) . .
K1 C4 C5 C6 -129.4(4) . .
O1 C4 C5 C1 0.1(5) . .
C9 C4 C5 C1 -178.3(4) . .
K2 C4 C5 C1 -109.1(3) . .
K1 C4 C5 C1 50.7(4) . .
O1 C4 C5 K2 109.2(3) . .
C9 C4 C5 K2 -69.3(4) . .
K1 C4 C5 K2 159.82(13) . .
C19 C1 C5 C6 75.6(5) . .
C33 C1 C5 C6 -58.3(5) . .
Zr1 C1 C5 C6 -161.2(3) . .
C19 C1 C5 C4 -104.5(4) . .
C33 C1 C5 C4 121.6(4) . .
Zr1 C1 C5 C4 18.7(4) . .
C19 C1 C5 K2 166.0(2) . .
C33 C1 C5 K2 32.1(4) . .
Zr1 C1 C5 K2 -70.8(2) . .
C4 C5 C6 C7 1.1(7) . .
C1 C5 C6 C7 -179.0(4) . .
K2 C5 C6 C7 72.8(4) . .
C4 C5 C6 K2 -71.7(3) . .
C1 C5 C6 K2 108.2(4) . .
C5 C6 C7 C8 -2.3(7) . .
K2 C6 C7 C8 66.0(4) . .
C5 C6 C7 C14 175.9(6) . .
K2 C6 C7 C14 -115.8(6) . .
C5 C6 C7 C514 176.7(10) . .
K2 C6 C7 C514 -115.1(10) . .
C5 C6 C7 K2 -68.3(4) . .
C6 C7 C8 C9 0.7(7) . .
C14 C7 C8 C9 -177.5(6) . .
C514 C7 C8 C9 -178.1(10) . .
K2 C7 C8 C9 62.3(4) . .
C6 C7 C8 K2 -61.6(4) . .
C14 C7 C8 K2 120.1(6) . .
C514 C7 C8 K2 119.6(10) . .
C7 C8 C9 C4 1.8(7) . .
K2 C8 C9 C4 64.4(3) . .
C7 C8 C9 C10 -176.5(4) . .
K2 C8 C9 C10 -114.0(4) . .
C7 C8 C9 K2 -62.5(5) . .
O1 C4 C9 C8 178.7(4) . .
C5 C4 C9 C8 -2.9(6) . .
K2 C4 C9 C8 -67.8(4) . .
K1 C4 C9 C8 121.1(4) . .
O1 C4 C9 C10 -2.9(6) . .
C5 C4 C9 C10 175.4(4) . .
K2 C4 C9 C10 110.5(4) . .
K1 C4 C9 C10 -60.5(4) . .
O1 C4 C9 K2 -113.4(4) . .
C5 C4 C9 K2 64.9(3) . .
K1 C4 C9 K2 -171.0(2) . .
C8 C9 C10 C13 -0.1(6) . .
C4 C9 C10 C13 -178.4(4) . .
K2 C9 C10 C13 -93.0(4) . .
C8 C9 C10 C11 -119.4(5) . .
C4 C9 C10 C11 62.3(5) . .
K2 C9 C10 C11 147.7(3) . .
C8 C9 C10 C12 119.4(5) . .
C4 C9 C10 C12 -58.9(5) . .
K2 C9 C10 C12 26.5(4) . .
C8 C7 C14 C15 -59.6(9) . .
C6 C7 C14 C15 122.2(7) . .
K2 C7 C14 C15 35.1(9) . .
C8 C7 C14 C16 60.2(9) . .
C6 C7 C14 C16 -117.9(7) . .
K2 C7 C14 C16 154.9(5) . .
C8 C7 C14 C17 179.8(7) . .
C6 C7 C14 C17 1.6(11) . .
K2 C7 C14 C17 -85.5(8) . .
C8 C7 C514 C515 -5.6(19) . .
C6 C7 C514 C515 175.6(12) . .
K2 C7 C514 C515 92.1(15) . .
C8 C7 C514 C516 115.7(12) . .
C6 C7 C514 C516 -63.2(15) . .
K2 C7 C514 C516 -146.7(10) . .
C8 C7 C514 C517 -128.6(13) . .
C6 C7 C514 C517 52.5(16) . .
K2 C7 C514 C517 -31.0(16) . .
Zr1 O2 C18 C19 9.9(5) . .
K1 O2 C18 C19 -85.6(3) . .
Zr1 O2 C18 C23 -171.4(3) . .
K1 O2 C18 C23 93.2(4) . .
Zr1 O2 C18 K1 95.5(2) . .
O2 C18 C19 C20 175.9(4) . .
C23 C18 C19 C20 -2.9(6) . .
K1 C18 C19 C20 111.8(4) . .
O2 C18 C19 C1 -7.8(5) . .
C23 C18 C19 C1 173.4(4) . .
K1 C18 C19 C1 -71.8(3) . .
C5 C1 C19 C20 -59.0(5) . .
C33 C1 C19 C20 75.3(5) . .
Zr1 C1 C19 C20 178.9(3) . .
C5 C1 C19 C18 124.9(4) . .
C33 C1 C19 C18 -100.8(4) . .
Zr1 C1 C19 C18 2.8(4) . .
C18 C19 C20 C21 1.9(6) . .
C1 C19 C20 C21 -174.0(4) . .
C19 C20 C21 C22 0.4(7) . .
C19 C20 C21 C28 175.2(6) . .
C19 C20 C21 C528 177.3(8) . .
C20 C21 C22 C23 -1.9(7) . .
C28 C21 C22 C23 -176.8(6) . .
C528 C21 C22 C23 -178.7(8) . .
C21 C22 C23 C18 1.0(7) . .
C21 C22 C23 C24 178.4(4) . .
O2 C18 C23 C22 -177.2(4) . .
C19 C18 C23 C22 1.5(6) . .
K1 C18 C23 C22 -108.8(4) . .
O2 C18 C23 C24 5.4(6) . .
C19 C18 C23 C24 -175.9(4) . .
K1 C18 C23 C24 73.8(4) . .
C22 C23 C24 C27 2.2(6) . .
C18 C23 C24 C27 179.4(4) . .
C22 C23 C24 C26 122.9(4) . .
C18 C23 C24 C26 -59.9(5) . .
C22 C23 C24 C25 -117.0(5) . .
C18 C23 C24 C25 60.3(5) . .
C22 C21 C28 C29 -57.5(10) . .
C20 C21 C28 C29 127.9(8) . .
C22 C21 C28 C30 61.7(9) . .
C20 C21 C28 C30 -113.0(8) . .
C22 C21 C28 C31 -177.8(7) . .
C20 C21 C28 C31 7.6(11) . .
C22 C21 C528 C529 -8.4(16) . .
C20 C21 C528 C529 174.9(10) . .
C22 C21 C528 C530 113.6(11) . .
C20 C21 C528 C530 -63.1(13) . .
C22 C21 C528 C531 -130.6(10) . .
C20 C21 C528 C531 52.7(13) . .
Zr1 O3 C32 C37 137.1(4) . .
K2 O3 C32 C37 -92.7(4) . .
Zr1 O3 C32 C33 -42.1(4) . .
K2 O3 C32 C33 88.1(3) . .
K2 O3 C32 Zr1 130.22(17) . .
Zr1 O3 C32 K2 -130.22(17) . .
O3 C32 C33 C34 173.0(3) . .
C37 C32 C33 C34 -6.2(6) . .
Zr1 C32 C33 C34 142.2(3) . .
K2 C32 C33 C34 -123.1(3) . .
O3 C32 C33 C1 -2.1(5) . .
C37 C32 C33 C1 178.7(4) . .
Zr1 C32 C33 C1 -32.8(3) . .
K2 C32 C33 C1 61.8(3) . .
O3 C32 C33 Zr1 30.7(3) . .
C37 C32 C33 Zr1 -148.5(4) . .
K2 C32 C33 Zr1 94.63(12) . .
C5 C1 C33 C34 112.7(4) . .
C19 C1 C33 C34 -20.9(6) . .
Zr1 C1 C33 C34 -135.2(4) . .
C5 C1 C33 C32 -72.6(5) . .
C19 C1 C33 C32 153.7(4) . .
Zr1 C1 C33 C32 39.5(4) . .
C5 C1 C33 Zr1 -112.1(3) . .
C19 C1 C33 Zr1 114.3(4) . .
C32 C33 C34 C35 3.2(6) . .
C1 C33 C34 C35 177.8(4) . .
Zr1 C33 C34 C35 101.9(5) . .
C33 C34 C35 C36 1.2(6) . .
C33 C34 C35 C42 177.4(4) . .
C34 C35 C36 C37 -2.9(6) . .
C42 C35 C36 C37 -178.9(4) . .
C35 C36 C37 C32 -0.1(6) . .
C35 C36 C37 C38 -178.3(4) . .
O3 C32 C37 C36 -174.4(4) . .
C33 C32 C37 C36 4.7(6) . .
Zr1 C32 C37 C36 -111.4(5) . .
K2 C32 C37 C36 118.1(3) . .
O3 C32 C37 C38 3.7(6) . .
C33 C32 C37 C38 -177.1(4) . .
Zr1 C32 C37 C38 66.7(7) . .
K2 C32 C37 C38 -63.7(5) . .
C36 C37 C38 C39 111.0(5) . .
C32 C37 C38 C39 -67.1(6) . .
C36 C37 C38 C40 -129.3(4) . .
C32 C37 C38 C40 52.6(6) . .
C36 C37 C38 C41 -9.1(6) . .
C32 C37 C38 C41 172.8(4) . .
C34 C35 C42 C43 -65.2(5) . .
C36 C35 C42 C43 110.7(5) . .
C34 C35 C42 C44 173.8(4) . .
C36 C35 C42 C44 -10.2(6) . .
C34 C35 C42 C45 54.4(5) . .
C36 C35 C42 C45 -129.6(5) . .
Zr1 C2 C46 C47 94.8(5) . .
Zr1 C2 C46 C51 -87.1(5) . .
Zr1 C2 C46 K1 -177.02(19) . 2_645
C51 C46 C47 C48 -4.0(7) . .
C2 C46 C47 C48 174.1(4) . .
K1 C46 C47 C48 71.6(5) 2_645 .
C51 C46 C47 K1 -75.7(3) . 2_645
C2 C46 C47 K1 102.5(4) . 2_645
C46 C47 C48 C49 1.5(8) . .
K1 C47 C48 C49 67.6(5) 2_645 .
C46 C47 C48 K1 -66.1(4) . 2_645
C47 C48 C49 C50 1.3(8) . .
K1 C48 C49 C50 63.1(5) 2_645 .
C47 C48 C49 K1 -61.8(4) . 2_645
C48 C49 C50 C51 -1.4(8) . .
K1 C49 C50 C51 61.1(5) 2_645 .
C48 C49 C50 K1 -62.5(5) . 2_645
C49 C50 C51 C46 -1.3(8) . .
K1 C50 C51 C46 64.7(4) 2_645 .
C49 C50 C51 K1 -66.0(5) . 2_645
C47 C46 C51 C50 3.9(7) . .
C2 C46 C51 C50 -174.3(4) . .
K1 C46 C51 C50 -70.9(4) 2_645 .
C47 C46 C51 K1 74.8(3) . 2_645
C2 C46 C51 K1 -103.4(4) . 2_645
Zr1 C3 C52 C57 100.6(4) . .
Zr1 C3 C52 C53 -76.2(5) . .
Zr1 C3 C52 K1 12.8(4) . .
C57 C52 C53 C54 -1.9(7) . .
C3 C52 C53 C54 175.1(4) . .
K1 C52 C53 C54 73.1(4) . .
C52 C53 C54 C55 0.8(8) . .
C52 C53 C54 K1 -66.6(4) . .
C53 C54 C55 C56 -0.1(8) . .
K1 C54 C55 C56 61.6(4) . .
C53 C54 C55 K1 -61.7(4) . .
C54 C55 C56 C57 0.6(7) . .
K1 C55 C56 C57 63.0(4) . .
C54 C55 C56 K1 -62.5(5) . .
C55 C56 C57 C52 -1.8(7) . .
K1 C56 C57 C52 67.6(4) . .
C53 C52 C57 C56 2.4(6) . .
C3 C52 C57 C56 -174.6(4) . .
K1 C52 C57 C56 -73.3(4) . .
C61 O4 C58 C59 27.8(8) . .
K2 O4 C58 C59 -158.4(5) . .
O4 C58 C59 C60 -11.1(10) . .
C58 C59 C60 C61 -8.6(10) . .
C58 O4 C61 C60 -33.1(8) . .
K2 O4 C61 C60 153.0(5) . .
C59 C60 C61 O4 25.4(9) . .
C65 O5 C62 C63 -30(3) . .
K2 O5 C62 C63 145.7(14) . .
O5 C62 C63 C64 29(3) . .
C62 C63 C64 C65 -18(3) . .
C62 O5 C65 C64 18(2) . .
K2 O5 C65 C64 -156.7(13) . .
C63 C64 C65 O5 0(2) . .
C565 O505 C562 C563 -29.8(19) . .
K2 O505 C562 C563 134.3(12) . .
O505 C562 C563 C564 10(2) . .
C562 C563 C564 C565 11.8(19) . .
C562 O505 C565 C564 36.6(16) . .
K2 O505 C565 C564 -124.3(10) . .
C563 C564 C565 O505 -29.6(16) . .
Zr2 O6 C69 C74 -131.6(4) . .
K4 O6 C69 C74 95.4(4) . .
Zr2 O6 C69 C70 45.3(4) . .
K4 O6 C69 C70 -87.7(3) . .
K4 O6 C69 Zr2 -132.98(16) . .
Zr2 O6 C69 K4 132.98(16) . .
O6 C69 C70 C71 -169.7(3) . .
C74 C69 C70 C71 7.2(6) . .
Zr2 C69 C70 C71 -134.6(3) . .
K4 C69 C70 C71 130.3(3) . .
O6 C69 C70 C66 3.4(5) . .
C74 C69 C70 C66 -179.6(4) . .
Zr2 C69 C70 C66 38.5(3) . .
K4 C69 C70 C66 -56.5(4) . .
O6 C69 C70 Zr2 -35.1(3) . .
C74 C69 C70 Zr2 141.8(4) . .
K4 C69 C70 Zr2 -95.00(13) . .
C98 C66 C70 C71 -122.0(4) . .
C84 C66 C70 C71 17.1(5) . .
Zr2 C66 C70 C71 128.5(4) . .
C98 C66 C70 C69 65.2(5) . .
C84 C66 C70 C69 -155.6(3) . .
Zr2 C66 C70 C69 -44.3(3) . .
C98 C66 C70 Zr2 109.5(3) . .
C84 C66 C70 Zr2 -111.3(3) . .
C69 C70 C71 C72 -3.1(6) . .
C66 C70 C71 C72 -175.8(4) . .
Zr2 C70 C71 C72 -97.6(5) . .
C70 C71 C72 C73 -1.7(6) . .
C70 C71 C72 C79 -177.3(4) . .
C71 C72 C73 C74 2.6(6) . .
C79 C72 C73 C74 178.3(4) . .
C72 C73 C74 C69 1.3(6) . .
C72 C73 C74 C75 179.4(4) . .
O6 C69 C74 C73 170.5(4) . .
C70 C69 C74 C73 -6.2(6) . .
Zr2 C69 C74 C73 102.5(5) . .
K4 C69 C74 C73 -125.1(3) . .
O6 C69 C74 C75 -7.5(6) . .
C70 C69 C74 C75 175.7(4) . .
Zr2 C69 C74 C75 -75.6(6) . .
K4 C69 C74 C75 56.8(4) . .
C73 C74 C75 C76 -105.9(5) . .
C69 C74 C75 C76 72.1(5) . .
C73 C74 C75 C78 14.4(6) . .
C69 C74 C75 C78 -167.6(4) . .
C73 C74 C75 C77 132.5(4) . .
C69 C74 C75 C77 -49.5(6) . .
C71 C72 C79 C80 -44.6(6) . .
C73 C72 C79 C80 139.9(4) . .
C71 C72 C79 C82 -165.2(4) . .
C73 C72 C79 C82 19.3(6) . .
C71 C72 C79 C81 75.8(5) . .
C73 C72 C79 C81 -99.7(5) . .
Zr2 O7 C83 C84 -5.7(5) . .
K3 O7 C83 C84 88.2(3) . .
Zr2 O7 C83 C88 174.6(3) . .
K3 O7 C83 C88 -91.4(4) . .
Zr2 O7 C83 K3 -93.9(2) . .
O7 C83 C84 C85 -174.2(4) . .
C88 C83 C84 C85 5.5(6) . .
K3 C83 C84 C85 -107.4(4) . .
O7 C83 C84 C66 7.2(5) . .
C88 C83 C84 C66 -173.1(4) . .
K3 C83 C84 C66 74.0(3) . .
C98 C66 C84 C85 54.1(5) . .
C70 C66 C84 C85 -86.7(5) . .
Zr2 C66 C84 C85 176.1(3) . .
C98 C66 C84 C83 -127.4(4) . .
C70 C66 C84 C83 91.7(4) . .
Zr2 C66 C84 C83 -5.5(4) . .
C83 C84 C85 C86 -2.4(6) . .
C66 C84 C85 C86 176.0(4) . .
C84 C85 C86 C87 -1.7(7) . .
C84 C85 C86 C93 -177.7(5) . .
C85 C86 C87 C88 3.0(7) . .
C93 C86 C87 C88 179.1(5) . .
C86 C87 C88 C83 0.0(7) . .
C86 C87 C88 C89 -177.7(4) . .
O7 C83 C88 C87 175.5(4) . .
C84 C83 C88 C87 -4.2(6) . .
K3 C83 C88 C87 106.1(4) . .
O7 C83 C88 C89 -6.9(6) . .
C84 C83 C88 C89 173.4(4) . .
K3 C83 C88 C89 -76.2(4) . .
C87 C88 C89 C92 -2.0(6) . .
C83 C88 C89 C92 -179.5(4) . .
C87 C88 C89 C91 115.7(5) . .
C83 C88 C89 C91 -61.9(5) . .
C87 C88 C89 C90 -123.3(5) . .
C83 C88 C89 C90 59.1(6) . .
C85 C86 C93 C96 -134.7(6) . .
C87 C86 C93 C96 49.4(7) . .
C85 C86 C93 C95 106.0(6) . .
C87 C86 C93 C95 -69.9(7) . .
C85 C86 C93 C94 -18.6(8) . .
C87 C86 C93 C94 165.5(6) . .
Zr2 O8 C97 C102 -154.6(3) . .
K3 O8 C97 C102 100.1(4) . .
Zr2 O8 C97 C98 22.3(4) . .
K3 O8 C97 C98 -83.0(3) . .
Zr2 O8 C97 K4 -58.4(3) . .
K3 O8 C97 K4 -163.75(11) . .
Zr2 O8 C97 K3 105.3(2) . .
O8 C97 C98 C99 178.7(3) . .
C102 C97 C98 C99 -4.3(6) . .
K4 C97 C98 C99 -71.6(3) . .
K3 C97 C98 C99 131.0(3) . .
O8 C97 C98 C66 2.0(5) . .
C102 C97 C98 C66 179.0(3) . .
K4 C97 C98 C66 111.7(3) . .
K3 C97 C98 C66 -45.8(4) . .
O8 C97 C98 K4 -109.7(3) . .
C102 C97 C98 K4 67.3(3) . .
K3 C97 C98 K4 -157.41(13) . .
C70 C66 C98 C99 62.9(5) . .
C84 C66 C98 C99 -76.1(5) . .
Zr2 C66 C98 C99 160.7(3) . .
C70 C66 C98 C97 -120.5(4) . .
C84 C66 C98 C97 100.4(4) . .
Zr2 C66 C98 C97 -22.7(4) . .
C70 C66 C98 K4 -27.8(4) . .
C84 C66 C98 K4 -166.9(2) . .
Zr2 C66 C98 K4 70.0(3) . .
C97 C98 C99 C100 0.8(6) . .
C66 C98 C99 C100 177.3(4) . .
K4 C98 C99 C100 -73.4(4) . .
C98 C99 C100 C101 1.9(6) . .
C98 C99 C100 C107 -175.5(4) . .
C98 C99 C100 K4 68.8(4) . .
C99 C100 C101 C102 -1.4(6) . .
C107 C100 C101 C102 176.0(5) . .
K4 C100 C101 C102 -63.1(4) . .
C100 C101 C102 C97 -1.9(6) . .
C100 C101 C102 C103 177.5(4) . .
C100 C101 C102 K4 62.2(4) . .
O8 C97 C102 C101 -178.5(4) . .
C98 C97 C102 C101 4.7(6) . .
K4 C97 C102 C101 66.7(3) . .
K3 C97 C102 C101 -124.1(3) . .
O8 C97 C102 C103 2.2(6) . .
C98 C97 C102 C103 -174.7(4) . .
K4 C97 C102 C103 -112.7(4) . .
K3 C97 C102 C103 56.6(4) . .
O8 C97 C102 K4 114.9(4) . .
C98 C97 C102 K4 -62.0(3) . .
K3 C97 C102 K4 169.3(2) . .
C101 C102 C103 C106 -1.0(6) . .
C97 C102 C103 C106 178.3(4) . .
K4 C102 C103 C106 91.1(4) . .
C101 C102 C103 C104 -121.1(4) . .
C97 C102 C103 C104 58.3(5) . .
K4 C102 C103 C104 -28.9(4) . .
C101 C102 C103 C105 118.4(4) . .
C97 C102 C103 C105 -62.3(5) . .
K4 C102 C103 C105 -149.4(3) . .
C99 C100 C107 C110 -178.3(6) . .
C101 C100 C107 C110 4.4(9) . .
K4 C100 C107 C110 -93.1(7) . .
C99 C100 C107 C108 -47.2(8) . .
C101 C100 C107 C108 135.5(6) . .
K4 C100 C107 C108 38.0(7) . .
C99 C100 C107 C109 60.9(7) . .
C101 C100 C107 C109 -116.4(6) . .
K4 C100 C107 C109 146.1(4) . .
Zr2 C67 C111 C116 -96.0(5) . .
Zr2 C67 C111 C112 83.4(5) . .
Zr2 C67 C111 K3 173.18(17) . 2_755
C116 C111 C112 C113 -0.6(7) . .
C67 C111 C112 C113 179.9(4) . .
K3 C111 C112 C113 67.3(4) 2_755 .
C116 C111 C112 K3 -67.9(4) . 2_755
C67 C111 C112 K3 112.6(4) . 2_755
C111 C112 C113 C114 -0.8(8) . .
K3 C112 C113 C114 66.5(4) 2_755 .
C111 C112 C113 K3 -67.3(4) . 2_755
C112 C113 C114 C115 2.0(7) . .
K3 C113 C114 C115 68.0(4) 2_755 .
C112 C113 C114 K3 -66.0(4) . 2_755
C113 C114 C115 C116 -1.8(7) . .
K3 C114 C115 C116 65.7(4) 2_755 .
C113 C114 C115 K3 -67.5(4) . 2_755
C114 C115 C116 C111 0.4(7) . .
K3 C115 C116 C111 66.2(4) 2_755 .
C114 C115 C116 K3 -65.8(4) . 2_755
C112 C111 C116 C115 0.8(7) . .
C67 C111 C116 C115 -179.7(4) . .
K3 C111 C116 C115 -66.6(4) 2_755 .
C112 C111 C116 K3 67.3(4) . 2_755
C67 C111 C116 K3 -113.2(4) . 2_755
Zr2 C68 C117 C122 -99.4(4) . .
Zr2 C68 C117 C118 77.8(5) . .
Zr2 C68 C117 K3 -11.9(4) . .
C122 C117 C118 C119 1.2(6) . .
C68 C117 C118 C119 -176.1(4) . .
K3 C117 C118 C119 -73.4(4) . .
C117 C118 C119 C120 0.6(7) . .
C117 C118 C119 K3 66.0(4) . .
C118 C119 C120 C121 -0.9(8) . .
K3 C119 C120 C121 -60.7(4) . .
C118 C119 C120 K3 59.9(4) . .
C119 C120 C121 C122 -0.7(7) . .
K3 C120 C121 C122 -63.2(4) . .
C119 C120 C121 K3 62.4(5) . .
C118 C117 C122 C121 -2.9(6) . .
C68 C117 C122 C121 174.5(4) . .
K3 C117 C122 C121 73.1(4) . .
C120 C121 C122 C117 2.7(7) . .
K3 C121 C122 C117 -67.5(4) . .
C126 O9 C123 C124 13.4(9) . .
K4 O9 C123 C124 170.2(6) . .
O9 C123 C124 C125 6.8(10) . .
C123 C124 C125 C126 -24.3(11) . .
C123 O9 C126 C125 -29.1(8) . .
K4 O9 C126 C125 174.4(5) . .
C124 C125 C126 O9 32.1(9) . .
C130 O10 C127 C128 36.6(7) . .
K4 O10 C127 C128 -150.3(4) . .
O10 C127 C128 C129 -21.2(7) . .
C127 C128 C129 C130 -1.0(7) . .
C127 O10 C130 C129 -37.6(7) . .
K4 O10 C130 C129 148.5(4) . .
C128 C129 C130 O10 23.3(7) . .
